data_7032710
loop_
_publ_author_name
'Ohara, Hiroki'
'Kobayashi, Atsushi'
'Kato, Masako'

_publ_section_title
;
 Simple and extremely efficient blue emitters based on mononuclear
 Cu(i)-halide complexes with delayed fluorescence.
;
_journal_issue 46
_journal_name_full 'Dalton transactions (Cambridge, England : 2003)'
_journal_page_first 17317
_journal_page_last 17323
_journal_paper_doi 10.1039/c4dt02709d
_journal_volume 43
_journal_year 2014
_chemical_formula_moiety 'C42 H37 Cu I N P2'
_chemical_formula_sum 'C42 H37 Cu I N P2'
_chemical_formula_weight 808.16
_space_group_IT_number 2
_symmetry_cell_setting triclinic
_symmetry_Int_Tables_number 2
_symmetry_space_group_name_Hall '-P 1'
_symmetry_space_group_name_H-M 'P -1'
_atom_sites_solution_hydrogens geom
_atom_sites_solution_primary direct
_atom_sites_solution_secondary difmap
_cell_angle_alpha 100.657(5)
_cell_angle_beta 92.322(5)
_cell_angle_gamma 94.296(3)
_cell_formula_units_Z 4
_cell_length_a 11.641(3)
_cell_length_b 16.112(5)
_cell_length_c 19.967(6)
_cell_measurement_reflns_used 9468
_cell_measurement_temperature 200
_cell_measurement_theta_max 30.80
_cell_measurement_theta_min 1.76
_cell_volume 3664.4(18)
_computing_cell_refinement CrystalClear
_computing_data_collection 'CrystalClear (Rigaku Inc., 2008)'
_computing_data_reduction CrystalClear
_computing_molecular_graphics 'CrystalStructure 4.0'
_computing_publication_material 'CrystalStructure 4.0 (Rigaku, 2010)'
_computing_structure_refinement 'SHELXL97 (Sheldrick, 2008)'
_computing_structure_solution 'SIR2002 (Burla, et al., 2003)'
_diffrn_ambient_temperature 200
_diffrn_detector_area_resol_mean 7.314
_diffrn_measured_fraction_theta_full 0.992
_diffrn_measured_fraction_theta_max 0.992
_diffrn_measurement_device_type 'Rigaku Mercury70'
_diffrn_measurement_method \w
_diffrn_radiation_type 'Mo K\a'
_diffrn_radiation_wavelength 0.71075
_diffrn_reflns_av_R_equivalents 0.0410
_diffrn_reflns_limit_h_max 15
_diffrn_reflns_limit_h_min -15
_diffrn_reflns_limit_k_max 20
_diffrn_reflns_limit_k_min -20
_diffrn_reflns_limit_l_max 25
_diffrn_reflns_limit_l_min -25
_diffrn_reflns_number 53612
_diffrn_reflns_theta_full 27.49
_diffrn_reflns_theta_max 27.48
_diffrn_standards_number 0
_exptl_absorpt_coefficient_mu 1.556
_exptl_absorpt_correction_T_max 0.732
_exptl_absorpt_correction_T_min 0.637
_exptl_absorpt_correction_type numerical
_exptl_absorpt_process_details 'NUMABS (Rigaku, 1999)'
_exptl_crystal_colour colorless
_exptl_crystal_density_diffrn 1.465
_exptl_crystal_density_method 'not measured'
_exptl_crystal_description block
_exptl_crystal_F_000 1632.00
_exptl_crystal_size_max 0.200
_exptl_crystal_size_mid 0.200
_exptl_crystal_size_min 0.200
_refine_diff_density_max 1.250
_refine_diff_density_min -0.960
_refine_ls_extinction_method none
_refine_ls_goodness_of_fit_ref 1.134
_refine_ls_hydrogen_treatment constr
_refine_ls_number_parameters 847
_refine_ls_number_reflns 16658
_refine_ls_number_restraints 0
_refine_ls_R_factor_gt 0.0556
_refine_ls_shift/su_max 0.002
_refine_ls_structure_factor_coef Fsqd
_refine_ls_weighting_details 'w = 1/[\s^2^(Fo^2^)+(0.0518P)^2^+10.8606P] where P=(Fo^2^+2Fc^2^)/3'
_refine_ls_weighting_scheme calc
_refine_ls_wR_factor_ref 0.1400
_reflns_number_gt 13582
_reflns_number_total 16658
_reflns_threshold_expression F^2^>2.0\s(F^2^)
_cod_data_source_file c4dt02709d2.cif
_cod_data_source_block 3
_cod_depositor_comments 'Adding full bibliography for 7032708--7032710.cif.'
_cod_original_cell_volume 3664.4(17)
_cod_database_code 7032710

loop_
_symmetry_equiv_pos_site_id
_symmetry_equiv_pos_as_xyz
1 +X,+Y,+Z
2 -X,-Y,-Z

loop_
_atom_site_label
_atom_site_type_symbol
_atom_site_fract_x
_atom_site_fract_y
_atom_site_fract_z
_atom_site_U_iso_or_equiv
_atom_site_adp_type
_atom_site_occupancy
_atom_site_symmetry_multiplicity
_atom_site_calc_flag
_atom_site_refinement_flags
I1 I 1.04955(3) 0.61199(2) 0.309120(18) 0.03678(9) Uani 1.0 2 d .
I2 I 0.00332(3) 0.02535(2) 0.201562(16) 0.03535(9) Uani 1.0 2 d .
Cu1 Cu 0.82466(5) 0.61061(3) 0.27912(3) 0.02478(12) Uani 1.0 2 d .
Cu2 Cu 0.20985(5) 0.10612(3) 0.23446(3) 0.02657(12) Uani 1.0 2 d .
P1 P 0.74216(9) 0.51152(7) 0.33398(6) 0.0229(2) Uani 1.0 2 d .
P2 P 0.78540(10) 0.60751(7) 0.16525(6) 0.0257(3) Uani 1.0 2 d .
P3 P 0.33405(9) 0.06815(7) 0.14942(6) 0.0237(3) Uani 1.0 2 d .
P4 P 0.24140(10) 0.10017(7) 0.34680(6) 0.0267(3) Uani 1.0 2 d .
N1 N 0.7972(4) 0.7368(3) 0.32422(19) 0.0285(8) Uani 1.0 2 d .
N2 N 0.1726(4) 0.2276(3) 0.2181(2) 0.0314(9) Uani 1.0 2 d .
C1 C 0.5882(4) 0.5194(3) 0.3456(3) 0.0242(9) Uani 1.0 2 d .
C2 C 0.5302(4) 0.4885(4) 0.3967(3) 0.0322(10) Uani 1.0 2 d .
C3 C 0.4157(5) 0.5024(4) 0.4058(3) 0.0393(12) Uani 1.0 2 d .
C4 C 0.3567(4) 0.5469(4) 0.3641(3) 0.0387(12) Uani 1.0 2 d .
C5 C 0.4130(5) 0.5765(4) 0.3126(3) 0.0418(12) Uani 1.0 2 d .
C6 C 0.5280(5) 0.5633(4) 0.3034(3) 0.0348(11) Uani 1.0 2 d .
C7 C 0.8004(4) 0.5167(3) 0.4211(3) 0.0259(9) Uani 1.0 2 d .
C8 C 0.8131(4) 0.4455(3) 0.4502(3) 0.0281(9) Uani 1.0 2 d .
C9 C 0.8561(4) 0.4532(4) 0.5167(3) 0.0329(10) Uani 1.0 2 d .
C10 C 0.8845(4) 0.5331(4) 0.5566(3) 0.0370(11) Uani 1.0 2 d .
C11 C 0.8712(5) 0.6043(4) 0.5288(3) 0.0397(12) Uani 1.0 2 d .
C12 C 0.8311(5) 0.5969(3) 0.4614(3) 0.0334(10) Uani 1.0 2 d .
C13 C 0.7554(4) 0.4000(3) 0.2973(3) 0.0262(9) Uani 1.0 2 d .
C14 C 0.6621(5) 0.3393(3) 0.2822(3) 0.0357(11) Uani 1.0 2 d .
C15 C 0.6824(6) 0.2551(4) 0.2552(3) 0.0452(13) Uani 1.0 2 d .
C16 C 0.7907(5) 0.2316(4) 0.2435(3) 0.0414(12) Uani 1.0 2 d .
C17 C 0.8834(5) 0.2925(4) 0.2581(3) 0.0385(11) Uani 1.0 2 d .
C18 C 0.8670(4) 0.3757(4) 0.2844(3) 0.0335(10) Uani 1.0 2 d .
C19 C 0.6344(4) 0.6206(3) 0.1433(3) 0.0314(10) Uani 1.0 2 d .
C20 C 0.5869(5) 0.6945(4) 0.1734(3) 0.0395(12) Uani 1.0 2 d .
C21 C 0.4707(6) 0.7053(5) 0.1612(4) 0.0539(16) Uani 1.0 2 d .
C22 C 0.4011(5) 0.6425(5) 0.1196(4) 0.0579(17) Uani 1.0 2 d .
C23 C 0.4462(6) 0.5691(5) 0.0892(4) 0.0646(19) Uani 1.0 2 d .
C24 C 0.5617(5) 0.5576(4) 0.1014(3) 0.0443(13) Uani 1.0 2 d .
C25 C 0.8638(5) 0.6902(3) 0.1296(3) 0.0312(10) Uani 1.0 2 d .
C26 C 0.8136(6) 0.7325(4) 0.0829(4) 0.0501(15) Uani 1.0 2 d .
C27 C 0.8794(7) 0.7963(4) 0.0588(4) 0.066(2) Uani 1.0 2 d .
C28 C 0.9923(7) 0.8169(4) 0.0809(4) 0.061(2) Uani 1.0 2 d .
C29 C 1.0430(6) 0.7737(4) 0.1259(3) 0.0558(17) Uani 1.0 2 d .
C30 C 0.9796(5) 0.7099(4) 0.1498(3) 0.0406(12) Uani 1.0 2 d .
C31 C 0.8114(4) 0.5095(3) 0.1076(3) 0.0284(9) Uani 1.0 2 d .
C32 C 0.8491(5) 0.5062(3) 0.0420(3) 0.0359(11) Uani 1.0 2 d .
C33 C 0.8669(5) 0.4290(4) 0.0011(3) 0.0407(12) Uani 1.0 2 d .
C34 C 0.8459(5) 0.3547(4) 0.0258(3) 0.0416(12) Uani 1.0 2 d .
C35 C 0.8072(7) 0.3572(4) 0.0902(3) 0.0554(17) Uani 1.0 2 d .
C36 C 0.7905(6) 0.4340(4) 0.1306(3) 0.0480(15) Uani 1.0 2 d .
C37 C 0.8715(5) 0.8002(3) 0.3125(3) 0.0359(11) Uani 1.0 2 d .
C38 C 0.8540(5) 0.8853(4) 0.3333(3) 0.0398(12) Uani 1.0 2 d .
C39 C 0.7571(6) 0.9080(4) 0.3684(3) 0.0412(13) Uani 1.0 2 d .
C40 C 0.6838(5) 0.8436(4) 0.3811(3) 0.0416(12) Uani 1.0 2 d .
C41 C 0.7048(5) 0.7599(3) 0.3586(3) 0.0365(11) Uani 1.0 2 d .
C42 C 0.7350(8) 1.0001(4) 0.3904(4) 0.065(2) Uani 1.0 2 d .
C43 C 0.3893(4) 0.1560(3) 0.1093(3) 0.0293(10) Uani 1.0 2 d .
C44 C 0.4010(5) 0.1490(4) 0.0391(3) 0.0359(11) Uani 1.0 2 d .
C45 C 0.4416(5) 0.2191(4) 0.0124(4) 0.0458(14) Uani 1.0 2 d .
C46 C 0.4716(5) 0.2956(4) 0.0555(4) 0.0538(16) Uani 1.0 2 d .
C47 C 0.4628(6) 0.3033(4) 0.1250(4) 0.0529(16) Uani 1.0 2 d .
C48 C 0.4206(5) 0.2339(4) 0.1522(3) 0.0370(11) Uani 1.0 2 d .
C49 C 0.2752(4) -0.0094(3) 0.0743(3) 0.0264(9) Uani 1.0 2 d .
C50 C 0.3228(5) -0.0849(3) 0.0508(3) 0.0342(11) Uani 1.0 2 d .
C51 C 0.2796(5) -0.1383(4) -0.0092(3) 0.0388(12) Uani 1.0 2 d .
C52 C 0.1870(5) -0.1163(4) -0.0458(3) 0.0363(11) Uani 1.0 2 d .
C53 C 0.1368(4) -0.0418(4) -0.0226(3) 0.0332(10) Uani 1.0 2 d .
C54 C 0.1796(4) 0.0105(3) 0.0375(3) 0.0285(9) Uani 1.0 2 d .
C55 C 0.4648(4) 0.0214(3) 0.1719(3) 0.0270(9) Uani 1.0 2 d .
C56 C 0.4585(5) -0.0314(3) 0.2195(3) 0.0323(10) Uani 1.0 2 d .
C57 C 0.5536(5) -0.0731(4) 0.2355(3) 0.0406(12) Uani 1.0 2 d .
C58 C 0.6557(5) -0.0612(4) 0.2047(3) 0.0430(13) Uani 1.0 2 d .
C59 C 0.6638(5) -0.0083(4) 0.1576(3) 0.0411(12) Uani 1.0 2 d .
C60 C 0.5689(4) 0.0331(4) 0.1413(3) 0.0344(11) Uani 1.0 2 d .
C61 C 0.3609(4) 0.1691(3) 0.3938(3) 0.0288(9) Uani 1.0 2 d .
C62 C 0.4725(5) 0.1585(4) 0.3724(3) 0.0436(13) Uani 1.0 2 d .
C63 C 0.5679(5) 0.2081(4) 0.4058(4) 0.0475(14) Uani 1.0 2 d .
C64 C 0.5521(5) 0.2713(4) 0.4613(3) 0.0465(14) Uani 1.0 2 d .
C65 C 0.4434(6) 0.2842(4) 0.4821(3) 0.0483(14) Uani 1.0 2 d .
C66 C 0.3486(5) 0.2324(4) 0.4492(3) 0.0405(12) Uani 1.0 2 d .
C67 C 0.1175(4) 0.1282(3) 0.3983(3) 0.0314(10) Uani 1.0 2 d .
C68 C 0.0368(5) 0.1754(3) 0.3731(3) 0.0334(10) Uani 1.0 2 d .
C69 C -0.0551(5) 0.2016(4) 0.4119(3) 0.0421(12) Uani 1.0 2 d .
C70 C -0.0665(5) 0.1809(4) 0.4756(3) 0.0497(14) Uani 1.0 2 d .
C71 C 0.0127(6) 0.1334(5) 0.5001(3) 0.0589(18) Uani 1.0 2 d .
C72 C 0.1044(5) 0.1061(5) 0.4616(3) 0.0510(15) Uani 1.0 2 d .
C73 C 0.2688(4) -0.0045(3) 0.3654(3) 0.0311(10) Uani 1.0 2 d .
C74 C 0.3463(5) -0.0159(4) 0.4174(3) 0.0415(12) Uani 1.0 2 d .
C75 C 0.3632(6) -0.0971(4) 0.4286(4) 0.0510(15) Uani 1.0 2 d .
C76 C 0.3030(6) -0.1668(4) 0.3886(4) 0.0547(16) Uani 1.0 2 d .
C77 C 0.2252(6) -0.1559(4) 0.3372(4) 0.0554(16) Uani 1.0 2 d .
C78 C 0.2096(5) -0.0757(4) 0.3249(3) 0.0433(13) Uani 1.0 2 d .
C79 C 0.1233(5) 0.2301(4) 0.1569(3) 0.0380(11) Uani 1.0 2 d .
C80 C 0.1137(5) 0.3035(4) 0.1318(3) 0.0425(13) Uani 1.0 2 d .
C81 C 0.1537(6) 0.3804(4) 0.1714(3) 0.0472(14) Uani 1.0 2 d .
C82 C 0.2022(5) 0.3787(4) 0.2359(3) 0.0437(13) Uani 1.0 2 d .
C83 C 0.2102(5) 0.3023(3) 0.2576(3) 0.0365(11) Uani 1.0 2 d .
C84 C 0.1454(8) 0.4622(4) 0.1450(4) 0.070(2) Uani 1.0 2 d .
H2 H 0.5694 0.4576 0.4254 0.0387 Uiso 1.0 2 calc R
H3 H 0.3770 0.4813 0.4409 0.0471 Uiso 1.0 2 calc R
H4 H 0.2783 0.5569 0.3710 0.0465 Uiso 1.0 2 calc R
H5 H 0.3727 0.6061 0.2834 0.0501 Uiso 1.0 2 calc R
H6 H 0.5662 0.5844 0.2681 0.0417 Uiso 1.0 2 calc R
H8 H 0.7916 0.3908 0.4239 0.0337 Uiso 1.0 2 calc R
H9 H 0.8665 0.4039 0.5352 0.0395 Uiso 1.0 2 calc R
H10 H 0.9127 0.5385 0.6027 0.0444 Uiso 1.0 2 calc R
H11 H 0.8897 0.6590 0.5561 0.0476 Uiso 1.0 2 calc R
H12 H 0.8243 0.6463 0.4425 0.0400 Uiso 1.0 2 calc R
H14 H 0.5858 0.3545 0.2900 0.0428 Uiso 1.0 2 calc R
H15 H 0.6188 0.2135 0.2448 0.0543 Uiso 1.0 2 calc R
H16 H 0.8026 0.1743 0.2256 0.0497 Uiso 1.0 2 calc R
H17 H 0.9593 0.2767 0.2498 0.0462 Uiso 1.0 2 calc R
H18 H 0.9313 0.4168 0.2939 0.0402 Uiso 1.0 2 calc R
H20 H 0.6344 0.7381 0.2025 0.0474 Uiso 1.0 2 calc R
H21 H 0.4397 0.7562 0.1817 0.0647 Uiso 1.0 2 calc R
H22 H 0.3217 0.6497 0.1117 0.0694 Uiso 1.0 2 calc R
H23 H 0.3981 0.5262 0.0598 0.0776 Uiso 1.0 2 calc R
H24 H 0.5915 0.5062 0.0810 0.0532 Uiso 1.0 2 calc R
H26 H 0.7351 0.7183 0.0673 0.0602 Uiso 1.0 2 calc R
H27 H 0.8451 0.8253 0.0268 0.0788 Uiso 1.0 2 calc R
H28 H 1.0358 0.8611 0.0652 0.0728 Uiso 1.0 2 calc R
H29 H 1.1218 0.7876 0.1407 0.0669 Uiso 1.0 2 calc R
H30 H 1.0157 0.6796 0.1802 0.0487 Uiso 1.0 2 calc R
H32 H 0.8627 0.5571 0.0250 0.0431 Uiso 1.0 2 calc R
H33 H 0.8934 0.4272 -0.0435 0.0488 Uiso 1.0 2 calc R
H34 H 0.8582 0.3018 -0.0019 0.0500 Uiso 1.0 2 calc R
H35 H 0.7919 0.3061 0.1068 0.0665 Uiso 1.0 2 calc R
H36 H 0.7643 0.4353 0.1752 0.0576 Uiso 1.0 2 calc R
H37 H 0.9387 0.7861 0.2889 0.0430 Uiso 1.0 2 calc R
H38 H 0.9083 0.9279 0.3236 0.0478 Uiso 1.0 2 calc R
H40 H 0.6172 0.8562 0.4058 0.0499 Uiso 1.0 2 calc R
H41 H 0.6511 0.7167 0.3680 0.0438 Uiso 1.0 2 calc R
H42A H 0.7313 1.0133 0.4401 0.0781 Uiso 1.0 2 calc R
H42B H 0.6617 1.0106 0.3689 0.0781 Uiso 1.0 2 calc R
H42C H 0.7977 1.0361 0.3764 0.0781 Uiso 1.0 2 calc R
H44 H 0.3811 0.0962 0.0094 0.0431 Uiso 1.0 2 calc R
H45 H 0.4485 0.2141 -0.0353 0.0550 Uiso 1.0 2 calc R
H46 H 0.4986 0.3433 0.0372 0.0646 Uiso 1.0 2 calc R
H47 H 0.4854 0.3559 0.1544 0.0635 Uiso 1.0 2 calc R
H48 H 0.4132 0.2397 0.2000 0.0443 Uiso 1.0 2 calc R
H50 H 0.3861 -0.1004 0.0760 0.0410 Uiso 1.0 2 calc R
H51 H 0.3135 -0.1896 -0.0249 0.0466 Uiso 1.0 2 calc R
H52 H 0.1576 -0.1524 -0.0870 0.0436 Uiso 1.0 2 calc R
H53 H 0.0732 -0.0267 -0.0478 0.0399 Uiso 1.0 2 calc R
H54 H 0.1435 0.0607 0.0541 0.0341 Uiso 1.0 2 calc R
H56 H 0.3886 -0.0393 0.2414 0.0387 Uiso 1.0 2 calc R
H57 H 0.5480 -0.1097 0.2676 0.0487 Uiso 1.0 2 calc R
H58 H 0.7207 -0.0893 0.2158 0.0516 Uiso 1.0 2 calc R
H59 H 0.7342 -0.0003 0.1364 0.0493 Uiso 1.0 2 calc R
H60 H 0.5750 0.0696 0.1091 0.0412 Uiso 1.0 2 calc R
H62 H 0.4834 0.1161 0.3338 0.0523 Uiso 1.0 2 calc R
H63 H 0.6432 0.1988 0.3908 0.0570 Uiso 1.0 2 calc R
H64 H 0.6167 0.3055 0.4847 0.0558 Uiso 1.0 2 calc R
H65 H 0.4323 0.3287 0.5191 0.0579 Uiso 1.0 2 calc R
H66 H 0.2739 0.2409 0.4653 0.0486 Uiso 1.0 2 calc R
H68 H 0.0442 0.1898 0.3294 0.0401 Uiso 1.0 2 calc R
H69 H -0.1103 0.2340 0.3946 0.0505 Uiso 1.0 2 calc R
H70 H -0.1287 0.1995 0.5023 0.0596 Uiso 1.0 2 calc R
H71 H 0.0049 0.1190 0.5438 0.0707 Uiso 1.0 2 calc R
H72 H 0.1579 0.0724 0.4787 0.0612 Uiso 1.0 2 calc R
H74 H 0.3879 0.0319 0.4454 0.0498 Uiso 1.0 2 calc R
H75 H 0.4164 -0.1044 0.4640 0.0613 Uiso 1.0 2 calc R
H76 H 0.3149 -0.2221 0.3962 0.0656 Uiso 1.0 2 calc R
H77 H 0.1824 -0.2039 0.3101 0.0665 Uiso 1.0 2 calc R
H78 H 0.1579 -0.0692 0.2886 0.0520 Uiso 1.0 2 calc R
H79 H 0.0930 0.1781 0.1291 0.0455 Uiso 1.0 2 calc R
H80 H 0.0796 0.3011 0.0874 0.0510 Uiso 1.0 2 calc R
H82 H 0.2301 0.4303 0.2652 0.0524 Uiso 1.0 2 calc R
H83 H 0.2434 0.3029 0.3020 0.0438 Uiso 1.0 2 calc R
H84A H 0.0642 0.4698 0.1349 0.0834 Uiso 1.0 2 calc R
H84B H 0.1878 0.4598 0.1034 0.0834 Uiso 1.0 2 calc R
H84C H 0.1788 0.5100 0.1798 0.0834 Uiso 1.0 2 calc R

loop_
_atom_site_aniso_label
_atom_site_aniso_U_11
_atom_site_aniso_U_22
_atom_site_aniso_U_33
_atom_site_aniso_U_12
_atom_site_aniso_U_13
_atom_site_aniso_U_23
I1 0.02526(15) 0.04111(18) 0.0480(2) 0.00171(12) -0.00234(13) 0.02011(14)
I2 0.02979(16) 0.04167(18) 0.03278(17) -0.00466(13) -0.00260(12) 0.00633(13)
Cu1 0.0254(3) 0.0250(3) 0.0250(3) 0.0011(2) 0.0015(2) 0.0076(2)
Cu2 0.0272(3) 0.0290(3) 0.0242(3) 0.0032(2) 0.0011(2) 0.0065(2)
P1 0.0214(5) 0.0252(6) 0.0233(6) 0.0023(4) 0.0022(4) 0.0076(4)
P2 0.0307(6) 0.0237(6) 0.0239(6) 0.0008(5) 0.0012(5) 0.0078(5)
P3 0.0228(5) 0.0255(6) 0.0236(6) 0.0029(4) 0.0010(4) 0.0063(4)
P4 0.0282(6) 0.0289(6) 0.0230(6) 0.0012(5) -0.0001(5) 0.0059(5)
N1 0.035(2) 0.0249(18) 0.0262(19) 0.0060(16) 0.0005(16) 0.0057(15)
N2 0.032(2) 0.030(2) 0.033(2) 0.0067(16) 0.0043(17) 0.0081(16)
C1 0.022(2) 0.024(2) 0.027(2) 0.0017(16) 0.0000(16) 0.0047(17)
C2 0.027(3) 0.043(3) 0.030(3) 0.004(2) 0.0014(18) 0.013(2)
C3 0.030(3) 0.057(4) 0.034(3) 0.001(3) 0.007(2) 0.016(3)
C4 0.020(3) 0.055(4) 0.040(3) 0.005(2) 0.0010(19) 0.006(3)
C5 0.029(3) 0.055(4) 0.046(3) 0.012(3) -0.001(3) 0.020(3)
C6 0.035(3) 0.039(3) 0.034(3) 0.003(2) 0.002(2) 0.018(2)
C7 0.019(2) 0.032(3) 0.027(3) 0.0010(17) -0.0001(16) 0.0084(18)
C8 0.031(3) 0.031(3) 0.023(2) 0.0043(18) 0.0063(17) 0.0050(18)
C9 0.028(3) 0.044(3) 0.032(3) 0.007(2) 0.0043(19) 0.015(2)
C10 0.028(3) 0.058(4) 0.024(3) 0.002(3) -0.0024(19) 0.008(3)
C11 0.039(3) 0.045(3) 0.031(3) -0.004(3) -0.006(2) 0.001(3)
C12 0.039(3) 0.031(3) 0.030(3) 0.003(2) -0.000(2) 0.0065(19)
C13 0.029(3) 0.028(3) 0.023(2) 0.0012(17) 0.0003(17) 0.0094(17)
C14 0.029(3) 0.036(3) 0.041(3) 0.004(2) 0.003(2) 0.003(2)
C15 0.063(4) 0.025(3) 0.043(3) -0.001(3) -0.001(3) -0.003(2)
C16 0.058(4) 0.030(3) 0.036(3) 0.013(3) 0.001(3) 0.002(2)
C17 0.042(3) 0.039(3) 0.036(3) 0.011(3) 0.004(3) 0.007(3)
C18 0.027(3) 0.040(3) 0.038(3) 0.011(2) 0.0079(19) 0.012(2)
C19 0.030(3) 0.037(3) 0.030(3) 0.0040(19) 0.0023(19) 0.014(2)
C20 0.041(3) 0.039(3) 0.040(3) 0.006(3) -0.002(3) 0.010(3)
C21 0.044(4) 0.060(4) 0.063(4) 0.018(3) -0.003(3) 0.021(4)
C22 0.031(3) 0.089(5) 0.056(4) 0.008(3) -0.006(3) 0.021(4)
C23 0.046(4) 0.079(5) 0.060(5) -0.006(4) -0.011(3) -0.001(4)
C24 0.036(3) 0.051(4) 0.042(3) -0.001(3) -0.000(3) -0.001(3)
C25 0.042(3) 0.024(2) 0.028(3) -0.0034(19) 0.004(2) 0.0071(18)
C26 0.057(4) 0.048(4) 0.056(4) 0.010(3) 0.009(3) 0.033(3)
C27 0.095(6) 0.046(4) 0.073(5) 0.023(4) 0.038(5) 0.041(4)
C28 0.091(6) 0.032(3) 0.062(4) -0.007(3) 0.043(4) 0.013(3)
C29 0.066(4) 0.055(4) 0.040(4) -0.026(3) 0.018(3) 0.005(3)
C30 0.044(3) 0.049(3) 0.029(3) -0.008(3) 0.005(3) 0.012(3)
C31 0.031(3) 0.028(3) 0.027(3) 0.0006(18) -0.0016(18) 0.0090(18)
C32 0.043(3) 0.032(3) 0.034(3) -0.001(2) 0.009(3) 0.010(2)
C33 0.049(3) 0.041(3) 0.032(3) 0.004(3) 0.008(3) 0.003(3)
C34 0.056(4) 0.029(3) 0.038(3) 0.008(3) 0.001(3) 0.000(2)
C35 0.101(6) 0.031(3) 0.036(3) 0.003(3) 0.005(3) 0.010(3)
C36 0.090(5) 0.029(3) 0.025(3) 0.004(3) 0.010(3) 0.006(2)
C37 0.042(3) 0.031(3) 0.035(3) 0.001(2) 0.004(2) 0.006(2)
C38 0.054(4) 0.029(3) 0.035(3) -0.003(3) 0.000(3) 0.006(2)
C39 0.061(4) 0.030(3) 0.031(3) 0.010(3) -0.007(3) 0.001(2)
C40 0.049(3) 0.037(3) 0.040(3) 0.016(3) 0.006(3) 0.002(3)
C41 0.038(3) 0.033(3) 0.039(3) 0.005(2) 0.007(3) 0.007(2)
C42 0.110(6) 0.023(3) 0.060(4) 0.015(4) -0.008(4) -0.002(3)
C43 0.026(3) 0.030(3) 0.035(3) 0.0010(18) 0.0011(18) 0.0152(19)
C44 0.033(3) 0.044(3) 0.034(3) 0.003(2) 0.003(2) 0.016(3)
C45 0.038(3) 0.055(4) 0.053(4) 0.006(3) 0.005(3) 0.031(3)
C46 0.041(3) 0.050(4) 0.079(5) -0.003(3) 0.004(3) 0.039(4)
C47 0.046(4) 0.036(3) 0.078(5) -0.007(3) -0.002(3) 0.019(3)
C48 0.032(3) 0.037(3) 0.042(3) -0.001(2) 0.002(2) 0.009(3)
C49 0.023(2) 0.029(3) 0.028(3) 0.0001(17) 0.0028(17) 0.0086(18)
C50 0.033(3) 0.031(3) 0.038(3) 0.003(2) -0.003(2) 0.007(2)
C51 0.038(3) 0.031(3) 0.044(3) 0.001(2) 0.003(3) -0.002(2)
C52 0.034(3) 0.043(3) 0.027(3) -0.004(2) -0.001(2) -0.003(2)
C53 0.030(3) 0.044(3) 0.026(3) -0.001(2) -0.0035(19) 0.010(2)
C54 0.029(3) 0.031(3) 0.027(3) 0.0082(18) 0.0044(18) 0.0066(18)
C55 0.026(3) 0.031(3) 0.024(2) 0.0019(17) -0.0022(17) 0.0062(17)
C56 0.032(3) 0.035(3) 0.032(3) 0.010(2) 0.0029(19) 0.011(2)
C57 0.042(3) 0.043(3) 0.042(3) 0.014(3) -0.002(3) 0.019(3)
C58 0.036(3) 0.049(3) 0.049(4) 0.016(3) 0.002(3) 0.016(3)
C59 0.026(3) 0.052(4) 0.050(4) 0.006(3) 0.003(3) 0.018(3)
C60 0.026(3) 0.044(3) 0.038(3) 0.002(2) 0.0021(19) 0.019(3)
C61 0.032(3) 0.031(3) 0.023(2) -0.0005(18) -0.0017(18) 0.0064(18)
C62 0.037(3) 0.045(3) 0.043(3) -0.003(3) 0.003(3) -0.004(3)
C63 0.030(3) 0.051(4) 0.060(4) -0.007(3) 0.004(3) 0.010(3)
C64 0.041(3) 0.045(3) 0.051(4) -0.013(3) -0.009(3) 0.012(3)
C65 0.054(4) 0.042(3) 0.041(3) -0.010(3) -0.004(3) -0.005(3)
C66 0.038(3) 0.037(3) 0.042(3) -0.004(3) 0.003(3) -0.000(3)
C67 0.031(3) 0.035(3) 0.027(3) -0.0021(19) 0.0037(18) 0.0040(19)
C68 0.033(3) 0.037(3) 0.030(3) -0.000(2) 0.0027(19) 0.009(2)
C69 0.034(3) 0.047(3) 0.044(3) 0.008(3) 0.008(3) 0.004(3)
C70 0.041(3) 0.063(4) 0.043(4) 0.002(3) 0.017(3) 0.002(3)
C71 0.052(4) 0.100(6) 0.029(3) 0.011(4) 0.015(3) 0.015(3)
C72 0.044(4) 0.080(5) 0.036(3) 0.016(3) 0.005(3) 0.024(3)
C73 0.025(3) 0.035(3) 0.036(3) 0.0012(18) 0.0066(19) 0.012(2)
C74 0.044(3) 0.040(3) 0.044(3) 0.007(3) -0.003(3) 0.014(3)
C75 0.055(4) 0.055(4) 0.050(4) 0.016(3) 0.001(3) 0.025(3)
C76 0.061(4) 0.041(4) 0.069(5) 0.010(3) 0.013(4) 0.025(3)
C77 0.062(4) 0.035(3) 0.071(5) -0.003(3) 0.009(4) 0.016(3)
C78 0.043(3) 0.035(3) 0.052(4) -0.006(3) -0.004(3) 0.012(3)
C79 0.044(3) 0.037(3) 0.034(3) 0.013(3) -0.000(3) 0.007(2)
C80 0.056(4) 0.043(3) 0.033(3) 0.019(3) 0.010(3) 0.012(3)
C81 0.063(4) 0.040(3) 0.045(4) 0.013(3) 0.018(3) 0.019(3)
C82 0.055(4) 0.029(3) 0.045(3) -0.002(3) 0.007(3) 0.003(3)
C83 0.041(3) 0.034(3) 0.033(3) -0.001(2) -0.000(2) 0.007(2)
C84 0.112(7) 0.044(4) 0.063(5) 0.017(4) 0.020(5) 0.029(4)

loop_
_atom_type_symbol
_atom_type_description
_atom_type_scat_dispersion_real
_atom_type_scat_dispersion_imag
_atom_type_scat_source
C C 0.0033 0.0016
;
International Tables for Crystallography
(1992, Vol. C, Tables 4.2.6.8 and 6.1.1.4)
;
H H 0.0000 0.0000
;
International Tables for Crystallography
(1992, Vol. C, Table 6.1.1.4)
;
Cu Cu 0.3201 1.2651
;
International Tables for Crystallography
(1992, Vol. C, Tables 4.2.6.8 and 6.1.1.4)
;
I I -0.4742 1.8119
;
International Tables for Crystallography
(1992, Vol. C, Tables 4.2.6.8 and 6.1.1.4)
;
N N 0.0061 0.0033
;
International Tables for Crystallography
(1992, Vol. C, Tables 4.2.6.8 and 6.1.1.4)
;
P P 0.1023 0.0942
;
International Tables for Crystallography
(1992, Vol. C, Tables 4.2.6.8 and 6.1.1.4)
;

loop_
_geom_angle_atom_site_label_1
_geom_angle_atom_site_label_2
_geom_angle_atom_site_label_3
_geom_angle
_geom_angle_publ_flag
I1 Cu1 P1 104.35(4) yes
I1 Cu1 P2 111.99(4) yes
I1 Cu1 N1 99.87(11) yes
P1 Cu1 P2 121.97(5) yes
P1 Cu1 N1 113.76(12) yes
P2 Cu1 N1 102.90(12) yes
I2 Cu2 P3 110.63(4) yes
I2 Cu2 P4 103.99(4) yes
I2 Cu2 N2 98.86(11) yes
P3 Cu2 P4 125.89(5) yes
P3 Cu2 N2 101.06(12) yes
P4 Cu2 N2 113.36(11) yes
Cu1 P1 C1 114.10(16) yes
Cu1 P1 C7 114.79(15) yes
Cu1 P1 C13 117.43(16) yes
C1 P1 C7 102.5(2) yes
C1 P1 C13 105.2(2) yes
C7 P1 C13 100.9(2) yes
Cu1 P2 C19 113.96(17) yes
Cu1 P2 C25 115.61(15) yes
Cu1 P2 C31 116.03(17) yes
C19 P2 C25 103.0(3) yes
C19 P2 C31 102.6(2) yes
C25 P2 C31 103.9(3) yes
Cu2 P3 C43 114.33(15) yes
Cu2 P3 C49 116.78(15) yes
Cu2 P3 C55 117.59(16) yes
C43 P3 C49 101.1(2) yes
C43 P3 C55 103.2(2) yes
C49 P3 C55 101.5(2) yes
Cu2 P4 C61 117.24(17) yes
Cu2 P4 C67 113.26(16) yes
Cu2 P4 C73 115.92(16) yes
C61 P4 C67 103.1(2) yes
C61 P4 C73 102.9(3) yes
C67 P4 C73 102.5(3) yes
Cu1 N1 C37 118.6(4) yes
Cu1 N1 C41 124.8(4) yes
C37 N1 C41 116.4(4) yes
Cu2 N2 C79 115.8(3) yes
Cu2 N2 C83 126.5(4) yes
C79 N2 C83 116.8(5) yes
P1 C1 C2 123.4(4) yes
P1 C1 C6 117.8(4) yes
C2 C1 C6 118.7(5) yes
C1 C2 C3 120.3(5) yes
C2 C3 C4 120.7(5) yes
C3 C4 C5 119.4(5) yes
C4 C5 C6 120.3(6) yes
C1 C6 C5 120.7(5) yes
P1 C7 C8 123.6(3) yes
P1 C7 C12 118.1(4) yes
C8 C7 C12 118.3(4) yes
C7 C8 C9 121.1(4) yes
C8 C9 C10 120.1(5) yes
C9 C10 C11 119.4(5) yes
C10 C11 C12 120.6(5) yes
C7 C12 C11 120.4(5) yes
P1 C13 C14 123.7(4) yes
P1 C13 C18 117.1(4) yes
C14 C13 C18 119.1(5) yes
C13 C14 C15 119.0(5) yes
C14 C15 C16 121.7(5) yes
C15 C16 C17 119.1(5) yes
C16 C17 C18 120.8(5) yes
C13 C18 C17 120.2(5) yes
P2 C19 C20 118.8(4) yes
P2 C19 C24 123.2(4) yes
C20 C19 C24 117.9(5) yes
C19 C20 C21 120.9(5) yes
C20 C21 C22 120.0(6) yes
C21 C22 C23 120.0(6) yes
C22 C23 C24 120.3(6) yes
C19 C24 C23 120.8(6) yes
P2 C25 C26 123.2(4) yes
P2 C25 C30 117.7(4) yes
C26 C25 C30 119.1(5) yes
C25 C26 C27 119.6(6) yes
C26 C27 C28 120.5(7) yes
C27 C28 C29 119.9(7) yes
C28 C29 C30 120.4(7) yes
C25 C30 C29 120.4(6) yes
P2 C31 C32 124.0(4) yes
P2 C31 C36 117.6(4) yes
C32 C31 C36 118.4(5) yes
C31 C32 C33 120.6(5) yes
C32 C33 C34 119.6(5) yes
C33 C34 C35 120.2(5) yes
C34 C35 C36 119.8(6) yes
C31 C36 C35 121.3(6) yes
N1 C37 C38 122.9(5) yes
C37 C38 C39 119.9(5) yes
C38 C39 C40 116.8(5) yes
C38 C39 C42 120.9(6) yes
C40 C39 C42 122.3(6) yes
C39 C40 C41 120.9(6) yes
N1 C41 C40 123.1(5) yes
P3 C43 C44 123.8(4) yes
P3 C43 C48 117.3(4) yes
C44 C43 C48 118.9(5) yes
C43 C44 C45 120.4(5) yes
C44 C45 C46 119.9(6) yes
C45 C46 C47 120.5(7) yes
C46 C47 C48 120.1(6) yes
C43 C48 C47 120.2(6) yes
P3 C49 C50 123.6(4) yes
P3 C49 C54 118.0(4) yes
C50 C49 C54 118.3(4) yes
C49 C50 C51 121.1(5) yes
C50 C51 C52 119.7(5) yes
C51 C52 C53 120.2(5) yes
C52 C53 C54 119.7(5) yes
C49 C54 C53 120.9(5) yes
P3 C55 C56 118.1(4) yes
P3 C55 C60 123.2(4) yes
C56 C55 C60 118.7(5) yes
C55 C56 C57 120.6(5) yes
C56 C57 C58 120.1(6) yes
C57 C58 C59 120.1(6) yes
C58 C59 C60 120.1(5) yes
C55 C60 C59 120.5(6) yes
P4 C61 C62 118.6(4) yes
P4 C61 C66 124.2(4) yes
C62 C61 C66 117.2(5) yes
C61 C62 C63 121.9(5) yes
C62 C63 C64 119.2(6) yes
C63 C64 C65 119.8(5) yes
C64 C65 C66 120.3(5) yes
C61 C66 C65 121.4(5) yes
P4 C67 C68 118.1(4) yes
P4 C67 C72 122.4(5) yes
C68 C67 C72 119.4(5) yes
C67 C68 C69 120.0(5) yes
C68 C69 C70 120.3(6) yes
C69 C70 C71 119.6(6) yes
C70 C71 C72 120.8(6) yes
C67 C72 C71 119.9(6) yes
P4 C73 C74 123.4(4) yes
P4 C73 C78 118.0(4) yes
C74 C73 C78 118.6(5) yes
C73 C74 C75 120.4(5) yes
C74 C75 C76 120.2(6) yes
C75 C76 C77 119.7(6) yes
C76 C77 C78 120.4(6) yes
C73 C78 C77 120.6(6) yes
N2 C79 C80 124.0(5) yes
C79 C80 C81 119.8(6) yes
C80 C81 C82 116.8(6) yes
C80 C81 C84 121.0(6) yes
C82 C81 C84 122.2(5) yes
C81 C82 C83 120.4(5) yes
N2 C83 C82 122.3(5) yes
C1 C2 H2 119.861 no
C3 C2 H2 119.859 no
C2 C3 H3 119.652 no
C4 C3 H3 119.645 no
C3 C4 H4 120.308 no
C5 C4 H4 120.295 no
C4 C5 H5 119.868 no
C6 C5 H5 119.866 no
C1 C6 H6 119.672 no
C5 C6 H6 119.664 no
C7 C8 H8 119.441 no
C9 C8 H8 119.433 no
C8 C9 H9 119.926 no
C10 C9 H9 119.934 no
C9 C10 H10 120.268 no
C11 C10 H10 120.284 no
C10 C11 H11 119.686 no
C12 C11 H11 119.696 no
C7 C12 H12 119.820 no
C11 C12 H12 119.813 no
C13 C14 H14 120.510 no
C15 C14 H14 120.523 no
C14 C15 H15 119.133 no
C16 C15 H15 119.147 no
C15 C16 H16 120.422 no
C17 C16 H16 120.440 no
C16 C17 H17 119.595 no
C18 C17 H17 119.580 no
C13 C18 H18 119.897 no
C17 C18 H18 119.900 no
C19 C20 H20 119.536 no
C21 C20 H20 119.526 no
C20 C21 H21 119.978 no
C22 C21 H21 119.979 no
C21 C22 H22 119.979 no
C23 C22 H22 119.991 no
C22 C23 H23 119.851 no
C24 C23 H23 119.861 no
C19 C24 H24 119.585 no
C23 C24 H24 119.585 no
C25 C26 H26 120.186 no
C27 C26 H26 120.189 no
C26 C27 H27 119.739 no
C28 C27 H27 119.746 no
C27 C28 H28 120.032 no
C29 C28 H28 120.049 no
C28 C29 H29 119.812 no
C30 C29 H29 119.815 no
C25 C30 H30 119.809 no
C29 C30 H30 119.813 no
C31 C32 H32 119.706 no
C33 C32 H32 119.709 no
C32 C33 H33 120.186 no
C34 C33 H33 120.204 no
C33 C34 H34 119.881 no
C35 C34 H34 119.874 no
C34 C35 H35 120.094 no
C36 C35 H35 120.097 no
C31 C36 H36 119.328 no
C35 C36 H36 119.324 no
N1 C37 H37 118.553 no
C38 C37 H37 118.558 no
C37 C38 H38 120.043 no
C39 C38 H38 120.034 no
C39 C40 H40 119.539 no
C41 C40 H40 119.539 no
N1 C41 H41 118.441 no
C40 C41 H41 118.430 no
C39 C42 H42A 109.470 no
C39 C42 H42B 109.474 no
C39 C42 H42C 109.475 no
H42A C42 H42B 109.459 no
H42A C42 H42C 109.469 no
H42B C42 H42C 109.479 no
C43 C44 H44 119.784 no
C45 C44 H44 119.801 no
C44 C45 H45 120.045 no
C46 C45 H45 120.061 no
C45 C46 H46 119.744 no
C47 C46 H46 119.737 no
C46 C47 H47 119.943 no
C48 C47 H47 119.948 no
C43 C48 H48 119.914 no
C47 C48 H48 119.914 no
C49 C50 H50 119.474 no
C51 C50 H50 119.466 no
C50 C51 H51 120.141 no
C52 C51 H51 120.150 no
C51 C52 H52 119.909 no
C53 C52 H52 119.916 no
C52 C53 H53 120.129 no
C54 C53 H53 120.136 no
C49 C54 H54 119.535 no
C53 C54 H54 119.551 no
C55 C56 H56 119.717 no
C57 C56 H56 119.695 no
C56 C57 H57 119.966 no
C58 C57 H57 119.971 no
C57 C58 H58 119.955 no
C59 C58 H58 119.961 no
C58 C59 H59 119.963 no
C60 C59 H59 119.967 no
C55 C60 H60 119.748 no
C59 C60 H60 119.753 no
C61 C62 H62 119.032 no
C63 C62 H62 119.035 no
C62 C63 H63 120.396 no
C64 C63 H63 120.400 no
C63 C64 H64 120.076 no
C65 C64 H64 120.075 no
C64 C65 H65 119.844 no
C66 C65 H65 119.844 no
C61 C66 H66 119.282 no
C65 C66 H66 119.286 no
C67 C68 H68 119.985 no
C69 C68 H68 119.988 no
C68 C69 H69 119.851 no
C70 C69 H69 119.833 no
C69 C70 H70 120.219 no
C71 C70 H70 120.220 no
C70 C71 H71 119.624 no
C72 C71 H71 119.620 no
C67 C72 H72 120.046 no
C71 C72 H72 120.046 no
C73 C74 H74 119.794 no
C75 C74 H74 119.801 no
C74 C75 H75 119.873 no
C76 C75 H75 119.889 no
C75 C76 H76 120.141 no
C77 C76 H76 120.145 no
C76 C77 H77 119.811 no
C78 C77 H77 119.807 no
C73 C78 H78 119.679 no
C77 C78 H78 119.694 no
N2 C79 H79 118.004 no
C80 C79 H79 118.018 no
C79 C80 H80 120.121 no
C81 C80 H80 120.119 no
C81 C82 H82 119.775 no
C83 C82 H82 119.790 no
N2 C83 H83 118.877 no
C82 C83 H83 118.873 no
C81 C84 H84A 109.468 no
C81 C84 H84B 109.472 no
C81 C84 H84C 109.473 no
H84A C84 H84B 109.462 no
H84A C84 H84C 109.479 no
H84B C84 H84C 109.472 no

loop_
_geom_bond_atom_site_label_1
_geom_bond_atom_site_label_2
_geom_bond_distance
_geom_bond_publ_flag
I1 Cu1 2.6594(10) yes
I2 Cu2 2.6443(9) yes
Cu1 P1 2.2745(14) yes
Cu1 P2 2.2915(15) yes
Cu1 N1 2.119(4) yes
Cu2 P3 2.3011(14) yes
Cu2 P4 2.2789(15) yes
Cu2 N2 2.116(5) yes
P1 C1 1.827(5) yes
P1 C7 1.826(5) yes
P1 C13 1.830(5) yes
P2 C19 1.831(5) yes
P2 C25 1.826(5) yes
P2 C31 1.827(5) yes
P3 C43 1.840(6) yes
P3 C49 1.838(4) yes
P3 C55 1.824(5) yes
P4 C61 1.824(5) yes
P4 C67 1.840(5) yes
P4 C73 1.840(6) yes
N1 C37 1.349(7) yes
N1 C41 1.339(7) yes
N2 C79 1.337(7) yes
N2 C83 1.345(6) yes
C1 C2 1.393(7) yes
C1 C6 1.395(8) yes
C2 C3 1.381(7) yes
C3 C4 1.388(9) yes
C4 C5 1.380(8) yes
C5 C6 1.385(8) yes
C7 C8 1.392(7) yes
C7 C12 1.403(6) yes
C8 C9 1.381(7) yes
C9 C10 1.391(7) yes
C10 C11 1.380(9) yes
C11 C12 1.387(7) yes
C13 C14 1.390(7) yes
C13 C18 1.404(7) yes
C14 C15 1.406(7) yes
C15 C16 1.360(9) yes
C16 C17 1.387(8) yes
C17 C18 1.377(8) yes
C19 C20 1.395(8) yes
C19 C24 1.395(7) yes
C20 C21 1.394(9) yes
C21 C22 1.372(9) yes
C22 C23 1.377(11) yes
C23 C24 1.389(9) yes
C25 C26 1.388(9) yes
C25 C30 1.387(8) yes
C26 C27 1.404(10) yes
C27 C28 1.367(11) yes
C28 C29 1.374(10) yes
C29 C30 1.388(9) yes
C31 C32 1.391(7) yes
C31 C36 1.386(8) yes
C32 C33 1.391(7) yes
C33 C34 1.386(8) yes
C34 C35 1.374(9) yes
C35 C36 1.379(8) yes
C37 C38 1.390(7) yes
C38 C39 1.388(9) yes
C39 C40 1.362(8) yes
C39 C42 1.513(8) yes
C40 C41 1.384(8) yes
C43 C44 1.398(7) yes
C43 C48 1.396(7) yes
C44 C45 1.395(9) yes
C45 C46 1.378(8) yes
C46 C47 1.378(11) yes
C47 C48 1.396(9) yes
C49 C50 1.384(7) yes
C49 C54 1.399(7) yes
C50 C51 1.389(7) yes
C51 C52 1.382(8) yes
C52 C53 1.384(8) yes
C53 C54 1.383(6) yes
C55 C56 1.390(8) yes
C55 C60 1.395(7) yes
C56 C57 1.392(8) yes
C57 C58 1.377(8) yes
C58 C59 1.381(9) yes
C59 C60 1.390(8) yes
C61 C62 1.397(8) yes
C61 C66 1.379(7) yes
C62 C63 1.388(8) yes
C63 C64 1.389(8) yes
C64 C65 1.367(9) yes
C65 C66 1.395(8) yes
C67 C68 1.387(8) yes
C67 C72 1.386(8) yes
C68 C69 1.392(8) yes
C69 C70 1.381(9) yes
C70 C71 1.372(10) yes
C71 C72 1.390(9) yes
C73 C74 1.395(8) yes
C73 C78 1.393(7) yes
C74 C75 1.394(9) yes
C75 C76 1.377(9) yes
C76 C77 1.386(10) yes
C77 C78 1.382(9) yes
C79 C80 1.377(9) yes
C80 C81 1.377(8) yes
C81 C82 1.391(9) yes
C81 C84 1.516(10) yes
C82 C83 1.387(8) yes
C2 H2 0.950 no
C3 H3 0.950 no
C4 H4 0.950 no
C5 H5 0.950 no
C6 H6 0.950 no
C8 H8 0.950 no
C9 H9 0.950 no
C10 H10 0.950 no
C11 H11 0.950 no
C12 H12 0.950 no
C14 H14 0.950 no
C15 H15 0.950 no
C16 H16 0.950 no
C17 H17 0.950 no
C18 H18 0.950 no
C20 H20 0.950 no
C21 H21 0.950 no
C22 H22 0.950 no
C23 H23 0.950 no
C24 H24 0.950 no
C26 H26 0.950 no
C27 H27 0.950 no
C28 H28 0.950 no
C29 H29 0.950 no
C30 H30 0.950 no
C32 H32 0.950 no
C33 H33 0.950 no
C34 H34 0.950 no
C35 H35 0.950 no
C36 H36 0.950 no
C37 H37 0.950 no
C38 H38 0.950 no
C40 H40 0.950 no
C41 H41 0.950 no
C42 H42A 0.980 no
C42 H42B 0.980 no
C42 H42C 0.980 no
C44 H44 0.950 no
C45 H45 0.950 no
C46 H46 0.950 no
C47 H47 0.950 no
C48 H48 0.950 no
C50 H50 0.950 no
C51 H51 0.950 no
C52 H52 0.950 no
C53 H53 0.950 no
C54 H54 0.950 no
C56 H56 0.950 no
C57 H57 0.950 no
C58 H58 0.950 no
C59 H59 0.950 no
C60 H60 0.950 no
C62 H62 0.950 no
C63 H63 0.950 no
C64 H64 0.950 no
C65 H65 0.950 no
C66 H66 0.950 no
C68 H68 0.950 no
C69 H69 0.950 no
C70 H70 0.950 no
C71 H71 0.950 no
C72 H72 0.950 no
C74 H74 0.950 no
C75 H75 0.950 no
C76 H76 0.950 no
C77 H77 0.950 no
C78 H78 0.950 no
C79 H79 0.950 no
C80 H80 0.950 no
C82 H82 0.950 no
C83 H83 0.950 no
C84 H84A 0.980 no
C84 H84B 0.980 no
C84 H84C 0.980 no

loop_
_geom_contact_atom_site_label_1
_geom_contact_atom_site_label_2
_geom_contact_distance
_geom_contact_publ_flag
_geom_contact_site_symmetry_2
Cu1 C6 3.553(5) no .
Cu2 C68 3.552(5) no .
N1 C39 2.816(7) no .
N2 C43 3.516(6) no .
N2 C48 3.224(7) no .
N2 C81 2.809(8) no .
C1 C4 2.792(7) no .
C1 C12 3.574(7) no .
C1 C14 3.141(7) no .
C2 C5 2.770(8) no .
C2 C7 3.150(6) no .
C2 C8 3.577(7) no .
C2 C13 3.575(7) no .
C2 C14 3.488(7) no .
C3 C6 2.759(8) no .
C7 C10 2.799(7) no .
C7 C18 3.368(7) no .
C8 C11 2.763(7) no .
C8 C13 3.040(6) no .
C8 C18 3.393(7) no .
C9 C12 2.771(8) no .
C13 C16 2.795(7) no .
C13 C36 3.506(8) no .
C14 C17 2.774(8) no .
C15 C18 2.755(8) no .
C18 C36 3.474(8) no .
C19 C22 2.798(8) no .
C19 C26 3.082(9) no .
C20 C23 2.759(9) no .
C20 C25 3.377(8) no .
C20 C26 3.340(9) no .
C21 C24 2.764(9) no .
C24 C31 3.067(8) no .
C24 C36 3.536(9) no .
C25 C28 2.784(9) no .
C25 C32 3.139(7) no .
C26 C29 2.765(10) no .
C27 C30 2.758(10) no .
C30 C31 3.590(7) no .
C31 C34 2.783(7) no .
C32 C35 2.765(8) no .
C33 C36 2.758(8) no .
C37 C40 2.694(8) no .
C38 C41 2.698(8) no .
C43 C46 2.789(9) no .
C43 C54 3.336(6) no .
C43 C60 3.113(8) no .
C43 C79 3.506(8) no .
C44 C47 2.772(8) no .
C44 C49 3.056(8) no .
C44 C54 3.276(7) no .
C45 C48 2.778(9) no .
C48 C55 3.590(8) no .
C48 C79 3.463(8) no .
C48 C83 3.407(8) no .
C49 C52 2.788(6) no .
C49 C60 3.590(7) no .
C50 C53 2.767(8) no .
C50 C55 3.039(6) no .
C50 C56 3.589(7) no .
C50 C60 3.547(7) no .
C51 C54 2.765(7) no .
C55 C58 2.789(8) no .
C56 C59 2.767(8) no .
C57 C60 2.768(9) no .
C61 C64 2.805(7) no .
C61 C72 3.488(8) no .
C61 C74 3.097(8) no .
C62 C65 2.746(8) no .
C62 C73 3.382(8) no .
C62 C74 3.360(9) no .
C63 C66 2.762(8) no .
C66 C67 3.092(7) no .
C66 C72 3.415(9) no .
C67 C70 2.783(8) no .
C68 C71 2.761(9) no .
C69 C72 2.765(9) no .
C72 C73 3.174(8) no .
C73 C76 2.793(9) no .
C74 C77 2.766(8) no .
C75 C78 2.768(9) no .
C79 C82 2.687(7) no .
C80 C83 2.714(8) no .
C4 C9 3.504(7) no 2_666
C4 C10 3.552(8) no 2_666
C8 C10 3.523(7) no 2_766
C9 C4 3.504(7) no 2_666
C9 C10 3.419(7) no 2_766
C9 C11 3.482(8) no 2_766
C10 C4 3.552(8) no 2_666
C10 C8 3.523(7) no 2_766
C10 C9 3.419(7) no 2_766
C11 C9 3.482(8) no 2_766
C15 C48 3.565(8) no .
C15 C63 3.522(9) no .
C32 C33 3.579(8) no 2_765
C33 C32 3.579(8) no 2_765
C39 C57 3.556(8) no 1_565
C39 C58 3.564(8) no 1_565
C45 C51 3.586(8) no 2_655
C48 C15 3.565(8) no .
C51 C45 3.586(8) no 2_655
C57 C39 3.556(8) no 1_545
C58 C39 3.564(8) no 1_545
C63 C15 3.522(9) no .
I1 H18 3.2922 no .
I1 H30 2.9988 no .
I1 H37 3.2584 no .
I2 H54 3.5396 no .
I2 H68 3.3122 no .
I2 H78 3.1163 no .
I2 H79 3.2094 no .
Cu1 H6 3.0006 no .
Cu1 H12 3.2062 no .
Cu1 H18 3.5022 no .
Cu1 H30 3.2989 no .
Cu1 H36 3.1934 no .
Cu1 H37 3.0014 no .
Cu1 H41 3.1368 no .
Cu2 H48 3.2601 no .
Cu2 H54 3.5803 no .
Cu2 H56 3.2652 no .
Cu2 H68 2.9780 no .
Cu2 H78 3.2302 no .
Cu2 H79 2.9212 no .
Cu2 H83 3.1951 no .
P1 H2 2.9579 no .
P1 H6 2.8319 no .
P1 H8 2.9517 no .
P1 H12 2.8475 no .
P1 H14 2.9736 no .
P1 H18 2.8299 no .
P1 H36 3.2091 no .
P1 H41 3.5021 no .
P2 H6 3.3812 no .
P2 H20 2.8554 no .
P2 H24 2.9517 no .
P2 H26 2.9508 no .
P2 H30 2.8221 no .
P2 H32 2.9643 no .
P2 H36 2.8123 no .
P3 H44 2.9785 no .
P3 H48 2.8321 no .
P3 H50 2.9557 no .
P3 H54 2.8445 no .
P3 H56 2.8316 no .
P3 H60 2.9495 no .
P3 H79 3.4783 no .
P4 H56 3.3955 no .
P4 H62 2.8370 no .
P4 H66 2.9491 no .
P4 H68 2.8452 no .
P4 H72 2.9424 no .
P4 H74 2.9664 no .
P4 H78 2.8421 no .
P4 H83 3.5410 no .
N1 H6 3.5032 no .
N1 H12 3.0139 no .
N1 H20 3.0255 no .
N1 H38 3.2513 no .
N1 H40 3.2355 no .
N2 H48 2.8362 no .
N2 H68 2.8593 no .
N2 H80 3.2388 no .
N2 H82 3.2381 no .
C1 H3 3.2614 no .
C1 H5 3.2709 no .
C1 H12 3.5694 no .
C1 H14 2.6813 no .
C1 H41 3.1518 no .
C2 H4 3.2631 no .
C2 H6 3.2581 no .
C2 H8 3.5969 no .
C2 H14 2.8695 no .
C3 H5 3.2487 no .
C4 H2 3.2613 no .
C4 H6 3.2520 no .
C5 H3 3.2463 no .
C5 H41 3.4493 no .
C6 H2 3.2595 no .
C6 H4 3.2566 no .
C6 H14 3.4448 no .
C6 H41 2.8223 no .
C7 H2 2.7947 no .
C7 H9 3.2691 no .
C7 H11 3.2760 no .
C7 H18 3.2443 no .
C8 H2 2.8862 no .
C8 H10 3.2603 no .
C8 H12 3.2603 no .
C8 H18 3.4288 no .
C9 H11 3.2521 no .
C10 H8 3.2566 no .
C10 H12 3.2579 no .
C11 H9 3.2517 no .
C12 H8 3.2594 no .
C12 H10 3.2618 no .
C13 H2 3.4585 no .
C13 H8 2.5787 no .
C13 H15 3.2628 no .
C13 H17 3.2676 no .
C13 H36 2.6069 no .
C14 H2 3.3931 no .
C14 H8 3.0922 no .
C14 H16 3.2734 no .
C14 H18 3.2681 no .
C14 H36 3.0852 no .
C15 H17 3.2247 no .
C15 H35 3.4825 no .
C16 H14 3.2676 no .
C16 H18 3.2589 no .
C16 H35 3.1779 no .
C17 H15 3.2260 no .
C17 H35 3.2131 no .
C17 H36 3.4130 no .
C18 H8 2.9259 no .
C18 H14 3.2739 no .
C18 H16 3.2609 no .
C18 H35 3.5675 no .
C18 H36 2.7991 no .
C19 H6 2.7939 no .
C19 H21 3.2811 no .
C19 H23 3.2748 no .
C19 H26 2.6282 no .
C19 H36 3.5927 no .
C20 H6 2.8282 no .
C20 H22 3.2546 no .
C20 H24 3.2513 no .
C20 H26 2.8470 no .
C21 H5 3.3467 no .
C21 H6 3.3550 no .
C21 H23 3.2370 no .
C22 H5 3.4521 no .
C22 H20 3.2485 no .
C22 H24 3.2517 no .
C23 H21 3.2385 no .
C24 H6 3.2728 no .
C24 H20 3.2508 no .
C24 H22 3.2559 no .
C24 H26 3.3502 no .
C25 H20 3.1717 no .
C25 H27 3.2691 no .
C25 H29 3.2626 no .
C25 H32 2.7008 no .
C25 H37 3.3198 no .
C26 H20 3.2275 no .
C26 H28 3.2642 no .
C26 H30 3.2516 no .
C26 H32 2.9547 no .
C27 H29 3.2290 no .
C28 H26 3.2599 no .
C28 H30 3.2507 no .
C29 H27 3.2296 no .
C29 H37 3.4963 no .
C30 H26 3.2538 no .
C30 H28 3.2541 no .
C30 H32 3.3281 no .
C30 H37 2.8948 no .
C31 H24 2.5874 no .
C31 H30 3.5419 no .
C31 H33 3.2726 no .
C31 H35 3.2648 no .
C32 H24 3.1283 no .
C32 H34 3.2579 no .
C32 H36 3.2440 no .
C33 H35 3.2514 no .
C34 H32 3.2562 no .
C34 H36 3.2358 no .
C35 H33 3.2503 no .
C36 H24 2.8889 no .
C36 H32 3.2455 no .
C36 H34 3.2398 no .
C37 H20 3.4240 no .
C37 H30 3.5383 no .
C37 H41 3.1447 no .
C38 H40 3.2081 no .
C38 H42A 3.1468 no .
C38 H42B 3.1408 no .
C38 H42C 2.5656 no .
C39 H37 3.2533 no .
C39 H41 3.2317 no .
C40 H38 3.2073 no .
C40 H42A 2.7760 no .
C40 H42B 2.7766 no .
C40 H42C 3.3009 no .
C41 H6 3.3251 no .
C41 H12 3.0677 no .
C41 H20 3.1399 no .
C41 H37 3.1438 no .
C42 H38 2.6823 no .
C42 H40 2.6779 no .
C43 H45 3.2801 no .
C43 H47 3.2763 no .
C43 H54 3.1973 no .
C43 H60 2.6585 no .
C43 H79 3.5243 no .
C44 H46 3.2571 no .
C44 H48 3.2661 no .
C44 H54 3.2695 no .
C44 H60 2.9188 no .
C45 H47 3.2481 no .
C46 H44 3.2548 no .
C46 H48 3.2591 no .
C47 H45 3.2489 no .
C48 H44 3.2648 no .
C48 H46 3.2607 no .
C48 H60 3.3131 no .
C49 H44 2.5928 no .
C49 H51 3.2688 no .
C49 H53 3.2762 no .
C50 H44 3.2083 no .
C50 H52 3.2555 no .
C50 H54 3.2475 no .
C51 H53 3.2560 no .
C52 H50 3.2516 no .
C52 H54 3.2490 no .
C53 H44 3.4386 no .
C53 H51 3.2563 no .
C54 H44 2.7629 no .
C54 H50 3.2496 no .
C54 H52 3.2515 no .
C54 H79 3.2221 no .
C55 H48 3.5583 no .
C55 H50 2.5608 no .
C55 H57 3.2713 no .
C55 H59 3.2733 no .
C55 H62 3.3002 no .
C56 H50 2.9402 no .
C56 H58 3.2576 no .
C56 H60 3.2545 no .
C56 H62 2.9622 no .
C57 H59 3.2466 no .
C57 H62 3.4776 no .
C58 H56 3.2537 no .
C58 H60 3.2552 no .
C59 H57 3.2472 no .
C60 H50 2.9849 no .
C60 H56 3.2551 no .
C60 H58 3.2580 no .
C61 H63 3.2890 no .
C61 H65 3.2703 no .
C61 H72 3.4116 no .
C61 H74 2.6395 no .
C61 H83 3.4023 no .
C62 H64 3.2552 no .
C62 H66 3.2330 no .
C62 H74 2.8584 no .
C63 H65 3.2432 no .
C64 H62 3.2488 no .
C64 H66 3.2455 no .
C65 H63 3.2436 no .
C66 H62 3.2288 no .
C66 H64 3.2546 no .
C66 H72 3.4250 no .
C66 H74 3.2842 no .
C66 H83 3.5463 no .
C67 H66 2.6102 no .
C67 H69 3.2634 no .
C67 H71 3.2586 no .
C67 H78 3.5862 no .
C68 H66 3.2486 no .
C68 H70 3.2642 no .
C68 H72 3.2542 no .
C68 H83 3.5553 no .
C69 H71 3.2366 no .
C70 H68 3.2614 no .
C70 H72 3.2556 no .
C71 H66 3.5429 no .
C71 H69 3.2367 no .
C72 H66 2.8114 no .
C72 H68 3.2539 no .
C72 H70 3.2593 no .
C72 H74 3.6000 no .
C73 H56 2.8757 no .
C73 H62 3.2039 no .
C73 H72 2.7852 no .
C73 H75 3.2754 no .
C73 H77 3.2662 no .
C74 H56 3.5230 no .
C74 H62 3.2983 no .
C74 H72 2.8935 no .
C74 H76 3.2613 no .
C74 H78 3.2572 no .
C75 H77 3.2456 no .
C76 H74 3.2566 no .
C76 H78 3.2564 no .
C77 H56 3.4485 no .
C77 H75 3.2475 no .
C78 H56 2.8156 no .
C78 H74 3.2578 no .
C78 H76 3.2587 no .
C79 H48 3.4347 no .
C79 H54 3.1283 no .
C79 H83 3.1449 no .
C80 H82 3.2225 no .
C80 H84A 2.7736 no .
C80 H84B 2.7660 no .
C80 H84C 3.3081 no .
C81 H79 3.2283 no .
C81 H83 3.2598 no .
C82 H48 3.4550 no .
C82 H80 3.2264 no .
C82 H84A 3.1610 no .
C82 H84B 3.1639 no .
C82 H84C 2.5961 no .
C83 H48 2.8418 no .
C83 H68 3.1203 no .
C83 H79 3.1406 no .
C84 H80 2.6784 no .
C84 H82 2.7095 no .
H2 H3 2.3240 no .
H2 H8 2.8747 no .
H2 H14 2.9205 no .
H3 H4 2.3372 no .
H4 H5 2.3322 no .
H5 H6 2.3282 no .
H5 H21 3.4974 no .
H6 H20 3.0775 no .
H6 H41 2.7308 no .
H8 H9 2.3216 no .
H8 H14 3.4521 no .
H8 H18 3.1929 no .
H9 H10 2.3444 no .
H10 H11 2.3301 no .
H11 H12 2.3301 no .
H12 H41 2.8777 no .
H14 H15 2.3506 no .
H14 H36 3.5139 no .
H15 H16 2.3036 no .
H16 H17 2.3378 no .
H16 H35 3.4679 no .
H17 H18 2.3197 no .
H17 H35 3.5161 no .
H18 H36 3.0750 no .
H20 H21 2.3368 no .
H20 H26 2.9593 no .
H20 H41 3.3860 no .
H21 H22 2.3211 no .
H22 H23 2.3247 no .
H23 H24 2.3308 no .
H24 H32 3.4831 no .
H24 H36 3.1177 no .
H26 H27 2.3527 no .
H26 H32 3.0870 no .
H27 H28 2.3135 no .
H28 H29 2.3222 no .
H29 H30 2.3325 no .
H30 H37 2.7328 no .
H32 H33 2.3391 no .
H33 H34 2.3368 no .
H34 H35 2.3239 no .
H35 H36 2.3205 no .
H37 H38 2.3200 no .
H38 H42A 3.3436 no .
H38 H42B 3.3423 no .
H38 H42C 2.3607 no .
H40 H41 2.3043 no .
H40 H42A 2.7244 no .
H40 H42B 2.7405 no .
H44 H45 2.3424 no .
H44 H54 2.9874 no .
H44 H60 3.0560 no .
H45 H46 2.3248 no .
H46 H47 2.3234 no .
H47 H48 2.3443 no .
H48 H83 2.9917 no .
H50 H51 2.3337 no .
H50 H56 3.2659 no .
H50 H60 3.3299 no .
H51 H52 2.3333 no .
H52 H53 2.3352 no .
H53 H54 2.3286 no .
H54 H79 2.3148 no .
H56 H57 2.3374 no .
H56 H62 2.9321 no .
H56 H78 2.9166 no .
H57 H58 2.3264 no .
H58 H59 2.3297 no .
H59 H60 2.3357 no .
H62 H63 2.3297 no .
H62 H74 3.0218 no .
H63 H64 2.3454 no .
H64 H65 2.3159 no .
H65 H66 2.3327 no .
H66 H72 3.0027 no .
H66 H83 3.5939 no .
H68 H69 2.3400 no .
H68 H83 2.9723 no .
H69 H70 2.3319 no .
H70 H71 2.3199 no .
H71 H72 2.3355 no .
H72 H74 2.8771 no .
H74 H75 2.3394 no .
H75 H76 2.3270 no .
H76 H77 2.3354 no .
H77 H78 2.3252 no .
H79 H80 2.2999 no .
H80 H84A 2.7300 no .
H80 H84B 2.7214 no .
H82 H83 2.3173 no .
H82 H84A 3.3621 no .
H82 H84B 3.3750 no .
H82 H84C 2.4003 no .
I1 H4 3.1462 no 1_655
I1 H9 3.2812 no 2_766
I1 H10 3.2943 no 2_766
I1 H77 3.2373 no 1_665
I1 H84C 3.2792 no 1_655
I2 H16 3.4570 no 1_455
I2 H28 3.4822 no 1_445
I2 H38 3.3168 no 1_445
I2 H53 3.1668 no 2_555
I2 H59 3.3096 no 1_455
N2 H17 2.7252 no 1_455
C1 H65 3.3222 no 2_666
C2 H3 3.3121 no 2_666
C2 H65 3.1003 no 2_666
C3 H2 3.3078 no 2_666
C3 H64 3.4983 no 2_666
C3 H65 3.2156 no 2_666
C3 H82 3.4384 no .
C4 H9 3.4000 no 2_666
C4 H10 3.4683 no 2_666
C4 H64 3.4664 no 2_666
C4 H65 3.5435 no 2_666
C4 H82 2.7533 no .
C5 H82 3.0405 no .
C7 H3 3.5067 no 2_666
C7 H10 3.5476 no 2_766
C8 H3 3.2928 no 2_666
C8 H10 3.4093 no 2_766
C8 H64 3.2743 no .
C8 H69 3.5757 no 1_655
C9 H3 3.0790 no 2_666
C9 H4 2.8076 no 2_666
C9 H64 3.4847 no .
C10 H3 3.0383 no 2_666
C10 H4 2.8916 no 2_666
C10 H18 3.5340 no 2_766
C11 H3 3.2355 no 2_666
C11 H9 3.3602 no 2_766
C11 H66 3.1015 no 2_666
C12 H3 3.4766 no 2_666
C12 H9 3.5196 no 2_766
C12 H65 3.3856 no 2_666
C12 H66 3.1100 no 2_666
C14 H47 3.2746 no .
C14 H48 3.4066 no .
C14 H63 3.4143 no .
C15 H48 3.2549 no .
C15 H63 3.0517 no .
C16 H52 3.2473 no 2_655
C16 H63 3.5681 no .
C16 H68 3.5243 no 1_655
C16 H69 3.1786 no 1_655
C17 H68 3.0639 no 1_655
C17 H69 3.0448 no 1_655
C18 H10 3.3788 no 2_766
C18 H69 3.4687 no 1_655
C20 H45 3.3806 no 2_665
C20 H57 3.4330 no 1_565
C21 H45 3.1779 no 2_665
C21 H57 3.3629 no 1_565
C22 H45 3.5067 no 2_665
C22 H46 3.4254 no 2_665
C23 H24 3.3903 no 2_665
C23 H46 3.1754 no 2_665
C23 H84B 3.4196 no .
C24 H23 3.3185 no 2_665
C24 H46 3.4655 no .
C24 H46 3.5134 no 2_665
C26 H45 3.3782 no 2_665
C27 H54 3.5250 no 2_665
C27 H80 3.1210 no 2_665
C28 H34 2.9630 no 2_765
C28 H80 3.5749 no 2_665
C29 H33 3.4962 no 2_765
C29 H34 2.8733 no 2_765
C30 H33 3.2530 no 2_765
C30 H34 3.5520 no 2_765
C31 H84A 3.1062 no 1_655
C32 H23 3.4046 no 2_665
C32 H33 3.1046 no 2_765
C32 H84A 3.2092 no 1_655
C32 H84B 3.0709 no 2_665
C33 H22 3.1036 no 2_665
C33 H23 3.4463 no 2_665
C33 H32 3.2089 no 2_765
C33 H33 3.4616 no 2_765
C33 H84A 3.3861 no 1_655
C33 H84A 3.5051 no 2_665
C33 H84B 3.0684 no 2_665
C34 H22 3.2902 no 2_665
C34 H51 3.1234 no 2_655
C34 H80 3.1831 no 1_655
C34 H84A 3.4636 no 1_655
C35 H51 2.9904 no 2_655
C35 H52 3.3437 no 2_655
C35 H80 3.3613 no 1_655
C35 H84A 3.3788 no 1_655
C36 H84A 3.1899 no 1_655
C37 H58 3.3819 no 1_565
C37 H71 3.1631 no 2_666
C38 H58 2.8701 no 1_565
C38 H71 2.9115 no 2_666
C39 H57 3.0561 no 1_565
C39 H58 3.0669 no 1_565
C39 H71 3.3184 no 2_666
C39 H72 3.1234 no 2_666
C40 H57 2.9526 no 1_565
C40 H72 3.2972 no 2_666
C41 H57 3.5734 no 1_565
C41 H65 3.4360 no 2_666
C41 H66 3.5175 no 2_666
C42 H57 3.3560 no 1_565
C42 H58 3.5088 no 1_565
C42 H63 3.4489 no 1_565
C42 H72 3.2920 no 2_666
C44 H27 3.1913 no 2_665
C44 H50 3.4831 no 2_655
C44 H51 3.3730 no 2_655
C45 H26 2.9023 no 2_665
C45 H27 3.3895 no 2_665
C45 H50 3.2275 no 2_655
C45 H51 2.9337 no 2_655
C46 H24 3.5098 no .
C46 H26 3.3306 no 2_665
C46 H51 3.1502 no 2_655
C47 H14 3.4683 no .
C47 H15 3.5270 no .
C48 H14 3.4759 no .
C48 H15 2.9738 no .
C49 H28 3.3318 no 1_445
C50 H28 3.4263 no 1_445
C50 H45 3.4898 no 2_655
C50 H60 3.4955 no 2_655
C51 H28 3.2559 no 1_445
C51 H34 3.0295 no 2_655
C51 H35 3.0638 no 2_655
C51 H60 2.9802 no 2_655
C52 H16 3.5473 no 2_655
C52 H28 2.9421 no 1_445
C52 H34 3.3128 no 2_655
C52 H35 3.1070 no 2_655
C52 H59 2.9624 no 2_655
C52 H60 3.1884 no 2_655
C52 H79 3.5831 no 2_555
C53 H27 3.4961 no 2_665
C53 H28 2.7928 no 1_445
C53 H53 3.0464 no 2_555
C53 H54 3.2788 no 2_555
C53 H59 2.9281 no 2_655
C54 H27 3.1739 no 2_665
C54 H28 2.9767 no 1_445
C54 H53 2.9862 no 2_555
C55 H15 3.4928 no .
C56 H21 3.3533 no 1_545
C57 H20 3.2113 no 1_545
C57 H21 2.9537 no 1_545
C57 H42B 2.9393 no 1_545
C58 H20 3.2169 no 1_545
C58 H42B 3.2644 no 1_545
C59 H16 3.2776 no .
C59 H44 3.3770 no 2_655
C60 H15 3.2381 no .
C60 H16 3.5626 no .
C60 H44 3.4265 no 2_655
C62 H15 3.3360 no .
C62 H42B 3.3568 no 1_545
C63 H14 3.5963 no .
C63 H15 3.3067 no .
C63 H42B 3.4023 no 1_545
C63 H75 3.3463 no 2_656
C64 H2 3.2064 no .
C64 H8 3.4547 no .
C64 H75 3.3438 no 2_656
C64 H76 3.4342 no 2_656
C65 H2 3.4540 no .
C65 H3 3.5540 no .
C65 H40 3.5210 no 2_666
C65 H41 3.2321 no 2_666
C66 H11 3.3968 no 2_666
C66 H12 3.4530 no 2_666
C66 H40 3.4801 no 2_666
C66 H41 3.5893 no 2_666
C67 H11 3.3898 no 2_666
C68 H11 2.8316 no 2_666
C68 H17 3.3263 no 1_455
C68 H42C 3.4519 no 1_445
C69 H11 2.8073 no 2_666
C69 H42C 3.0111 no 1_445
C69 H63 3.5160 no 1_455
C70 H11 3.3467 no 2_666
C70 H42A 3.3971 no 1_445
C70 H42C 3.0579 no 1_445
C71 H42C 3.5071 no 1_445
C72 H42A 3.5860 no 2_666
C74 H42A 3.0134 no 2_666
C75 H40 3.1356 no 1_545
C75 H42A 3.0082 no 2_666
C75 H70 3.5419 no 2_556
C76 H70 3.1255 no 2_556
C77 H37 3.4445 no 1_445
C78 H38 3.5110 no 1_445
C79 H17 2.7630 no 1_455
C79 H52 3.5465 no 2_555
C80 H17 3.0935 no 1_455
C80 H27 3.5234 no 2_665
C81 H17 3.3251 no 1_455
C82 H4 3.5868 no .
C82 H17 3.2116 no 1_455
C82 H18 3.4629 no 1_455
C83 H17 2.9128 no 1_455
C84 H32 3.3471 no 2_665
C84 H33 2.9784 no 2_665
H2 C3 3.3078 no 2_666
H2 C64 3.2064 no .
H2 C65 3.4540 no .
H2 H2 3.5460 no 2_666
H2 H3 2.6988 no 2_666
H2 H64 2.9889 no .
H2 H65 3.3985 no .
H2 H65 3.4179 no 2_666
H3 C2 3.3121 no 2_666
H3 C7 3.5067 no 2_666
H3 C8 3.2928 no 2_666
H3 C9 3.0790 no 2_666
H3 C10 3.0383 no 2_666
H3 C11 3.2355 no 2_666
H3 C12 3.4766 no 2_666
H3 C65 3.5540 no .
H3 H2 2.6988 no 2_666
H3 H3 3.5770 no 2_666
H3 H9 3.5003 no 2_666
H3 H10 3.4254 no 2_666
H3 H64 3.4749 no 2_666
H3 H65 3.2355 no .
H3 H65 3.5881 no 2_666
H4 I1 3.1462 no 1_455
H4 C9 2.8076 no 2_666
H4 C10 2.8916 no 2_666
H4 C82 3.5868 no .
H4 H9 2.5925 no 2_666
H4 H10 2.7319 no 2_666
H4 H64 3.4137 no 2_666
H4 H76 3.4936 no 1_565
H4 H82 2.6601 no .
H5 H76 3.3586 no 1_565
H5 H82 3.1279 no .
H5 H84C 3.1125 no .
H8 C64 3.4547 no .
H8 H63 3.3673 no .
H8 H64 2.8126 no .
H8 H69 2.8225 no 1_655
H9 I1 3.2812 no 2_766
H9 C4 3.4000 no 2_666
H9 C11 3.3602 no 2_766
H9 C12 3.5196 no 2_766
H9 H3 3.5003 no 2_666
H9 H4 2.5925 no 2_666
H9 H11 3.5455 no 2_766
H9 H64 3.2353 no .
H9 H69 3.5754 no 1_655
H9 H70 3.2426 no 1_655
H10 I1 3.2943 no 2_766
H10 C4 3.4683 no 2_666
H10 C7 3.5476 no 2_766
H10 C8 3.4093 no 2_766
H10 C18 3.3788 no 2_766
H10 H3 3.4254 no 2_666
H10 H4 2.7319 no 2_666
H10 H18 2.6515 no 2_766
H10 H82 3.1557 no 2_666
H10 H83 3.5542 no 2_666
H11 C66 3.3968 no 2_666
H11 C67 3.3898 no 2_666
H11 C68 2.8316 no 2_666
H11 C69 2.8073 no 2_666
H11 C70 3.3467 no 2_666
H11 H9 3.5455 no 2_766
H11 H66 2.6565 no 2_666
H11 H68 3.0456 no 2_666
H11 H69 3.0072 no 2_666
H11 H83 3.2663 no 2_666
H12 C66 3.4530 no 2_666
H12 H65 3.1500 no 2_666
H12 H66 2.6909 no 2_666
H14 C47 3.4683 no .
H14 C48 3.4759 no .
H14 C63 3.5963 no .
H14 H47 2.9106 no .
H14 H48 2.9341 no .
H14 H63 3.5776 no .
H15 C47 3.5270 no .
H15 C48 2.9738 no .
H15 C55 3.4928 no .
H15 C60 3.2381 no .
H15 C62 3.3360 no .
H15 C63 3.3067 no .
H15 H47 3.5739 no .
H15 H48 2.6119 no .
H15 H60 3.2193 no .
H15 H62 2.9984 no .
H15 H63 2.9721 no .
H16 I2 3.4570 no 1_655
H16 C52 3.5473 no 2_655
H16 C59 3.2776 no .
H16 C60 3.5626 no .
H16 H52 2.7855 no 2_655
H16 H59 3.0679 no .
H16 H60 3.5566 no .
H16 H68 3.3909 no 1_655
H16 H69 3.4235 no 1_655
H17 N2 2.7252 no 1_655
H17 C68 3.3263 no 1_655
H17 C79 2.7630 no 1_655
H17 C80 3.0935 no 1_655
H17 C81 3.3251 no 1_655
H17 C82 3.2116 no 1_655
H17 C83 2.9128 no 1_655
H17 H68 2.5220 no 1_655
H17 H69 3.2138 no 1_655
H17 H79 3.1646 no 1_655
H17 H83 3.3984 no 1_655
H18 C10 3.5340 no 2_766
H18 C82 3.4629 no 1_655
H18 H10 2.6515 no 2_766
H18 H82 3.5452 no 1_655
H20 C57 3.2113 no 1_565
H20 C58 3.2169 no 1_565
H20 H57 2.8302 no 1_565
H20 H58 2.8449 no 1_565
H21 C56 3.3533 no 1_565
H21 C57 2.9537 no 1_565
H21 H45 3.3467 no 2_665
H21 H50 3.4789 no 1_565
H21 H56 3.3963 no 1_565
H21 H57 2.6918 no 1_565
H22 C33 3.1036 no 2_665
H22 C34 3.2902 no 2_665
H22 H29 3.3313 no 1_455
H22 H33 2.8811 no 2_665
H22 H34 3.2116 no 2_665
H22 H84B 3.3012 no .
H22 H84C 3.2302 no .
H23 C24 3.3185 no 2_665
H23 C32 3.4046 no 2_665
H23 C33 3.4463 no 2_665
H23 H23 3.4711 no 2_665
H23 H24 2.7723 no 2_665
H23 H32 3.4668 no 2_665
H23 H33 3.5460 no 2_665
H23 H46 3.2119 no .
H23 H46 3.3058 no 2_665
H23 H84B 2.8325 no .
H23 H84C 3.5989 no .
H24 C23 3.3903 no 2_665
H24 C46 3.5098 no .
H24 H23 2.7723 no 2_665
H24 H46 2.7331 no .
H24 H47 3.2474 no .
H26 C45 2.9023 no 2_665
H26 C46 3.3306 no 2_665
H26 H45 2.5804 no 2_665
H26 H46 3.3330 no 2_665
H27 C44 3.1913 no 2_665
H27 C45 3.3895 no 2_665
H27 C53 3.4961 no 2_665
H27 C54 3.1739 no 2_665
H27 C80 3.5234 no 2_665
H27 H44 3.1211 no 2_665
H27 H45 3.4467 no 2_665
H27 H53 3.2577 no 2_665
H27 H54 2.6610 no 2_665
H27 H59 3.5835 no 1_565
H27 H79 3.2147 no 2_665
H27 H80 2.9721 no 2_665
H28 I2 3.4822 no 1_665
H28 C49 3.3318 no 1_665
H28 C50 3.4263 no 1_665
H28 C51 3.2559 no 1_665
H28 C52 2.9421 no 1_665
H28 C53 2.7928 no 1_665
H28 C54 2.9767 no 1_665
H28 H34 3.0654 no 2_765
H28 H52 3.3829 no 1_665
H28 H53 3.1641 no 1_665
H28 H53 3.1088 no 2_665
H28 H54 3.4115 no 1_665
H28 H54 3.5659 no 2_665
H29 H22 3.3313 no 1_655
H29 H34 2.9036 no 2_765
H29 H77 3.4041 no 1_665
H29 H78 3.3849 no 1_665
H30 H33 3.2094 no 2_765
H30 H77 3.3570 no 1_665
H30 H84A 3.4290 no 1_655
H30 H84C 3.4425 no 1_655
H32 C33 3.2089 no 2_765
H32 C84 3.3471 no 2_665
H32 H23 3.4668 no 2_665
H32 H33 2.8341 no 2_765
H32 H80 3.5338 no 2_665
H32 H84A 3.2951 no 2_665
H32 H84B 2.5653 no 2_665
H33 C29 3.4962 no 2_765
H33 C30 3.2530 no 2_765
H33 C32 3.1046 no 2_765
H33 C33 3.4616 no 2_765
H33 C84 2.9784 no 2_665
H33 H22 2.8811 no 2_665
H33 H23 3.5460 no 2_665
H33 H30 3.2094 no 2_765
H33 H32 2.8341 no 2_765
H33 H33 3.4563 no 2_765
H33 H84A 2.7190 no 2_665
H33 H84B 2.5712 no 2_665
H33 H84C 3.1778 no 2_665
H34 C28 2.9630 no 2_765
H34 C29 2.8733 no 2_765
H34 C30 3.5520 no 2_765
H34 C51 3.0295 no 2_655
H34 C52 3.3128 no 2_655
H34 H22 3.2116 no 2_665
H34 H28 3.0654 no 2_765
H34 H29 2.9036 no 2_765
H34 H51 2.7303 no 2_655
H34 H52 3.2434 no 2_655
H34 H80 3.0755 no 1_655
H35 C51 3.0638 no 2_655
H35 C52 3.1070 no 2_655
H35 H51 2.4617 no 2_655
H35 H52 2.5504 no 2_655
H35 H80 3.3915 no 1_655
H36 H47 3.3791 no .
H37 C77 3.4445 no 1_665
H37 H71 3.4224 no 2_666
H37 H77 2.8391 no 1_665
H37 H78 3.3265 no 1_665
H38 I2 3.3168 no 1_665
H38 C78 3.5110 no 1_665
H38 H58 2.9652 no 1_565
H38 H71 3.0395 no 2_666
H38 H78 3.0151 no 1_665
H40 C65 3.5210 no 2_666
H40 C66 3.4801 no 2_666
H40 C75 3.1356 no 1_565
H40 H57 3.0008 no 1_565
H40 H65 3.5953 no 2_666
H40 H66 3.4948 no 2_666
H40 H72 3.4021 no 2_666
H40 H74 3.1834 no 2_666
H40 H75 2.7187 no 1_565
H41 C65 3.2321 no 2_666
H41 C66 3.5893 no 2_666
H41 H65 2.6896 no 2_666
H41 H66 3.3375 no 2_666
H42A C70 3.3971 no 1_665
H42A C72 3.5860 no 2_666
H42A C74 3.0134 no 2_666
H42A C75 3.0082 no 2_666
H42A H63 3.5236 no 1_565
H42A H70 3.3039 no 1_665
H42A H72 2.6693 no 2_666
H42A H74 2.8994 no 2_666
H42A H75 2.8942 no 2_666
H42B C57 2.9393 no 1_565
H42B C58 3.2644 no 1_565
H42B C62 3.3568 no 1_565
H42B C63 3.4023 no 1_565
H42B H57 2.7462 no 1_565
H42B H58 3.3042 no 1_565
H42B H62 2.9213 no 1_565
H42B H63 3.0084 no 1_565
H42B H75 3.5821 no 2_666
H42C C68 3.4519 no 1_665
H42C C69 3.0111 no 1_665
H42C C70 3.0579 no 1_665
H42C C71 3.5071 no 1_665
H42C H58 3.5031 no 1_565
H42C H63 3.2652 no 1_565
H42C H69 3.2355 no 1_665
H42C H70 3.3192 no 1_665
H44 C59 3.3770 no 2_655
H44 C60 3.4265 no 2_655
H44 H27 3.1211 no 2_665
H44 H50 3.2635 no 2_655
H44 H59 3.2210 no 2_655
H44 H60 3.3108 no 2_655
H45 C20 3.3806 no 2_665
H45 C21 3.1779 no 2_665
H45 C22 3.5067 no 2_665
H45 C26 3.3782 no 2_665
H45 C50 3.4898 no 2_655
H45 H21 3.3467 no 2_665
H45 H26 2.5804 no 2_665
H45 H27 3.4467 no 2_665
H45 H50 2.7984 no 2_655
H45 H51 3.0573 no 2_655
H46 C22 3.4254 no 2_665
H46 C23 3.1754 no 2_665
H46 C24 3.4655 no .
H46 C24 3.5134 no 2_665
H46 H23 3.2119 no .
H46 H23 3.3058 no 2_665
H46 H24 2.7331 no .
H46 H26 3.3330 no 2_665
H46 H51 3.4074 no 2_655
H47 C14 3.2746 no .
H47 H14 2.9106 no .
H47 H15 3.5739 no .
H47 H24 3.2474 no .
H47 H36 3.3791 no .
H48 C14 3.4066 no .
H48 C15 3.2549 no .
H48 H14 2.9341 no .
H48 H15 2.6119 no .
H50 C44 3.4831 no 2_655
H50 C45 3.2275 no 2_655
H50 H21 3.4789 no 1_545
H50 H44 3.2635 no 2_655
H50 H45 2.7984 no 2_655
H51 C34 3.1234 no 2_655
H51 C35 2.9904 no 2_655
H51 C44 3.3730 no 2_655
H51 C45 2.9337 no 2_655
H51 C46 3.1502 no 2_655
H51 H34 2.7303 no 2_655
H51 H35 2.4617 no 2_655
H51 H45 3.0573 no 2_655
H51 H46 3.4074 no 2_655
H51 H60 3.0423 no 2_655
H52 C16 3.2473 no 2_655
H52 C35 3.3437 no 2_655
H52 C79 3.5465 no 2_555
H52 H16 2.7855 no 2_655
H52 H28 3.3829 no 1_445
H52 H34 3.2434 no 2_655
H52 H35 2.5504 no 2_655
H52 H59 3.0239 no 2_655
H52 H60 3.3715 no 2_655
H52 H79 2.9801 no 2_555
H52 H80 3.5165 no 2_555
H53 I2 3.1668 no 2_555
H53 C53 3.0464 no 2_555
H53 C54 2.9862 no 2_555
H53 H27 3.2577 no 2_665
H53 H28 3.1641 no 1_445
H53 H28 3.1088 no 2_665
H53 H53 2.6773 no 2_555
H53 H54 2.5345 no 2_555
H53 H59 2.9665 no 2_655
H53 H79 3.1465 no 2_555
H54 C27 3.5250 no 2_665
H54 C53 3.2788 no 2_555
H54 H27 2.6610 no 2_665
H54 H28 3.4115 no 1_445
H54 H28 3.5659 no 2_665
H54 H53 2.5345 no 2_555
H56 H21 3.3963 no 1_545
H57 C20 3.4330 no 1_545
H57 C21 3.3629 no 1_545
H57 C39 3.0561 no 1_545
H57 C40 2.9526 no 1_545
H57 C41 3.5734 no 1_545
H57 C42 3.3560 no 1_545
H57 H20 2.8302 no 1_545
H57 H21 2.6918 no 1_545
H57 H40 3.0008 no 1_545
H57 H42B 2.7462 no 1_545
H58 C37 3.3819 no 1_545
H58 C38 2.8701 no 1_545
H58 C39 3.0669 no 1_545
H58 C42 3.5088 no 1_545
H58 H20 2.8449 no 1_545
H58 H38 2.9652 no 1_545
H58 H42B 3.3042 no 1_545
H58 H42C 3.5031 no 1_545
H59 I2 3.3096 no 1_655
H59 C52 2.9624 no 2_655
H59 C53 2.9281 no 2_655
H59 H16 3.0679 no .
H59 H27 3.5835 no 1_545
H59 H44 3.2210 no 2_655
H59 H52 3.0239 no 2_655
H59 H53 2.9665 no 2_655
H60 C50 3.4955 no 2_655
H60 C51 2.9802 no 2_655
H60 C52 3.1884 no 2_655
H60 H15 3.2193 no .
H60 H16 3.5566 no .
H60 H44 3.3108 no 2_655
H60 H51 3.0423 no 2_655
H60 H52 3.3715 no 2_655
H62 H15 2.9984 no .
H62 H42B 2.9213 no 1_545
H63 C14 3.4143 no .
H63 C15 3.0517 no .
H63 C16 3.5681 no .
H63 C42 3.4489 no 1_545
H63 C69 3.5160 no 1_655
H63 H8 3.3673 no .
H63 H14 3.5776 no .
H63 H15 2.9721 no .
H63 H42A 3.5236 no 1_545
H63 H42B 3.0084 no 1_545
H63 H42C 3.2652 no 1_545
H63 H69 2.8783 no 1_655
H63 H70 3.3926 no 1_655
H63 H75 3.5820 no 2_656
H64 C3 3.4983 no 2_666
H64 C4 3.4664 no 2_666
H64 C8 3.2743 no .
H64 C9 3.4847 no .
H64 H2 2.9889 no .
H64 H3 3.4749 no 2_666
H64 H4 3.4137 no 2_666
H64 H8 2.8126 no .
H64 H9 3.2353 no .
H64 H70 3.5670 no 1_655
H64 H75 3.5735 no 2_656
H64 H76 3.0476 no 2_656
H65 C1 3.3222 no 2_666
H65 C2 3.1003 no 2_666
H65 C3 3.2156 no 2_666
H65 C4 3.5435 no 2_666
H65 C12 3.3856 no 2_666
H65 C41 3.4360 no 2_666
H65 H2 3.3985 no .
H65 H2 3.4179 no 2_666
H65 H3 3.2355 no .
H65 H3 3.5881 no 2_666
H65 H12 3.1500 no 2_666
H65 H40 3.5953 no 2_666
H65 H41 2.6896 no 2_666
H66 C11 3.1015 no 2_666
H66 C12 3.1100 no 2_666
H66 C41 3.5175 no 2_666
H66 H11 2.6565 no 2_666
H66 H12 2.6909 no 2_666
H66 H40 3.4948 no 2_666
H66 H41 3.3375 no 2_666
H68 C16 3.5243 no 1_455
H68 C17 3.0639 no 1_455
H68 H11 3.0456 no 2_666
H68 H16 3.3909 no 1_455
H68 H17 2.5220 no 1_455
H69 C8 3.5757 no 1_455
H69 C16 3.1786 no 1_455
H69 C17 3.0448 no 1_455
H69 C18 3.4687 no 1_455
H69 H8 2.8225 no 1_455
H69 H9 3.5754 no 1_455
H69 H11 3.0072 no 2_666
H69 H16 3.4235 no 1_455
H69 H17 3.2138 no 1_455
H69 H42C 3.2355 no 1_445
H69 H63 2.8783 no 1_455
H70 C75 3.5419 no 2_556
H70 C76 3.1255 no 2_556
H70 H9 3.2426 no 1_455
H70 H42A 3.3039 no 1_445
H70 H42C 3.3192 no 1_445
H70 H63 3.3926 no 1_455
H70 H64 3.5670 no 1_455
H70 H76 3.0237 no 2_556
H71 C37 3.1631 no 2_666
H71 C38 2.9115 no 2_666
H71 C39 3.3184 no 2_666
H71 H37 3.4224 no 2_666
H71 H38 3.0395 no 2_666
H71 H72 3.4426 no 2_556
H72 C39 3.1234 no 2_666
H72 C40 3.2972 no 2_666
H72 C42 3.2920 no 2_666
H72 H40 3.4021 no 2_666
H72 H42A 2.6693 no 2_666
H72 H71 3.4426 no 2_556
H74 H40 3.1834 no 2_666
H74 H42A 2.8994 no 2_666
H74 H75 2.8840 no 2_656
H75 C63 3.3463 no 2_656
H75 C64 3.3438 no 2_656
H75 H40 2.7187 no 1_545
H75 H42A 2.8942 no 2_666
H75 H42B 3.5821 no 2_666
H75 H63 3.5820 no 2_656
H75 H64 3.5735 no 2_656
H75 H74 2.8840 no 2_656
H76 C64 3.4342 no 2_656
H76 H4 3.4936 no 1_545
H76 H5 3.3586 no 1_545
H76 H64 3.0476 no 2_656
H76 H70 3.0237 no 2_556
H77 I1 3.2373 no 1_445
H77 H29 3.4041 no 1_445
H77 H30 3.3570 no 1_445
H77 H37 2.8391 no 1_445
H78 H29 3.3849 no 1_445
H78 H37 3.3265 no 1_445
H78 H38 3.0151 no 1_445
H79 C52 3.5831 no 2_555
H79 H17 3.1646 no 1_455
H79 H27 3.2147 no 2_665
H79 H52 2.9801 no 2_555
H79 H53 3.1465 no 2_555
H80 C27 3.1210 no 2_665
H80 C28 3.5749 no 2_665
H80 C34 3.1831 no 1_455
H80 C35 3.3613 no 1_455
H80 H27 2.9721 no 2_665
H80 H32 3.5338 no 2_665
H80 H34 3.0755 no 1_455
H80 H35 3.3915 no 1_455
H80 H52 3.5165 no 2_555
H82 C3 3.4384 no .
H82 C4 2.7533 no .
H82 C5 3.0405 no .
H82 H4 2.6601 no .
H82 H5 3.1279 no .
H82 H10 3.1557 no 2_666
H82 H18 3.5452 no 1_455
H83 H10 3.5542 no 2_666
H83 H11 3.2663 no 2_666
H83 H17 3.3984 no 1_455
H84A C31 3.1062 no 1_455
H84A C32 3.2092 no 1_455
H84A C33 3.3861 no 1_455
H84A C33 3.5051 no 2_665
H84A C34 3.4636 no 1_455
H84A C35 3.3788 no 1_455
H84A C36 3.1899 no 1_455
H84A H30 3.4290 no 1_455
H84A H32 3.2951 no 2_665
H84A H33 2.7190 no 2_665
H84B C23 3.4196 no .
H84B C32 3.0709 no 2_665
H84B C33 3.0684 no 2_665
H84B H22 3.3012 no .
H84B H23 2.8325 no .
H84B H32 2.5653 no 2_665
H84B H33 2.5712 no 2_665
H84C I1 3.2792 no 1_455
H84C H5 3.1125 no .
H84C H22 3.2302 no .
H84C H23 3.5989 no .
H84C H30 3.4425 no 1_455
H84C H33 3.1778 no 2_665

loop_
_geom_torsion_atom_site_label_1
_geom_torsion_atom_site_label_2
_geom_torsion_atom_site_label_3
_geom_torsion_atom_site_label_4
_geom_torsion
_geom_torsion_publ_flag
I1 Cu1 P1 C1 161.55(5) no
I1 Cu1 P1 C7 43.65(6) no
I1 Cu1 P1 C13 -74.64(6) no
I1 Cu1 P2 C19 -172.36(5) no
I1 Cu1 P2 C25 -53.33(7) no
I1 Cu1 P2 C31 68.73(7) no
I1 Cu1 N1 C37 46.7(3) no
I1 Cu1 N1 C41 -140.1(3) no
P1 Cu1 P2 C19 63.09(8) no
P1 Cu1 P2 C25 -177.88(6) no
P1 Cu1 P2 C31 -55.82(9) no
P2 Cu1 P1 C1 -70.47(8) no
P2 Cu1 P1 C7 171.63(6) no
P2 Cu1 P1 C13 53.33(8) no
P1 Cu1 N1 C37 157.3(2) no
P1 Cu1 N1 C41 -29.5(4) no
N1 Cu1 P1 C1 53.74(13) no
N1 Cu1 P1 C7 -64.16(13) no
N1 Cu1 P1 C13 177.54(13) no
P2 Cu1 N1 C37 -68.8(3) no
P2 Cu1 N1 C41 104.5(3) no
N1 Cu1 P2 C19 -65.98(13) no
N1 Cu1 P2 C25 53.06(13) no
N1 Cu1 P2 C31 175.11(12) no
I2 Cu2 P3 C43 117.58(5) no
I2 Cu2 P3 C49 -0.14(8) no
I2 Cu2 P3 C55 -121.23(6) no
I2 Cu2 P4 C61 -166.65(5) no
I2 Cu2 P4 C67 -46.71(6) no
I2 Cu2 P4 C73 71.43(7) no
I2 Cu2 N2 C79 -53.0(3) no
I2 Cu2 N2 C83 138.9(3) no
P3 Cu2 P4 C61 64.41(8) no
P3 Cu2 P4 C67 -175.64(5) no
P3 Cu2 P4 C73 -57.51(8) no
P4 Cu2 P3 C43 -116.18(7) no
P4 Cu2 P3 C49 126.11(7) no
P4 Cu2 P3 C55 5.02(9) no
P3 Cu2 N2 C79 60.2(3) no
P3 Cu2 N2 C83 -107.9(3) no
N2 Cu2 P3 C43 13.61(12) no
N2 Cu2 P3 C49 -104.10(12) no
N2 Cu2 P3 C55 134.81(12) no
P4 Cu2 N2 C79 -162.5(2) no
P4 Cu2 N2 C83 29.4(4) no
N2 Cu2 P4 C61 -60.36(14) no
N2 Cu2 P4 C67 59.58(14) no
N2 Cu2 P4 C73 177.72(13) no
Cu1 P1 C1 C2 -156.1(3) no
Cu1 P1 C1 C6 20.0(3) no
Cu1 P1 C7 C8 -144.4(3) no
Cu1 P1 C7 C12 37.5(4) no
Cu1 P1 C13 C14 -127.2(3) no
Cu1 P1 C13 C18 53.2(4) no
C1 P1 C7 C8 91.4(4) no
C1 P1 C7 C12 -86.7(3) no
C7 P1 C1 C2 -31.3(4) no
C7 P1 C1 C6 144.7(3) no
C1 P1 C13 C14 1.0(4) no
C1 P1 C13 C18 -178.7(3) no
C13 P1 C1 C2 73.8(4) no
C13 P1 C1 C6 -110.1(3) no
C7 P1 C13 C14 107.3(4) no
C7 P1 C13 C18 -72.4(4) no
C13 P1 C7 C8 -17.1(4) no
C13 P1 C7 C12 164.8(3) no
Cu1 P2 C19 C20 59.7(4) no
Cu1 P2 C19 C24 -115.8(4) no
Cu1 P2 C25 C26 -139.6(3) no
Cu1 P2 C25 C30 41.4(4) no
Cu1 P2 C31 C32 -146.5(3) no
Cu1 P2 C31 C36 34.5(4) no
C19 P2 C25 C26 -14.7(4) no
C19 P2 C25 C30 166.4(3) no
C25 P2 C19 C20 -66.3(4) no
C25 P2 C19 C24 118.2(4) no
C19 P2 C31 C32 88.6(4) no
C19 P2 C31 C36 -90.5(4) no
C31 P2 C19 C20 -174.0(4) no
C31 P2 C19 C24 10.5(5) no
C25 P2 C31 C32 -18.4(4) no
C25 P2 C31 C36 162.5(3) no
C31 P2 C25 C26 92.1(4) no
C31 P2 C25 C30 -86.9(4) no
Cu2 P3 C43 C44 -138.5(3) no
Cu2 P3 C43 C48 41.3(4) no
Cu2 P3 C49 C50 -124.3(3) no
Cu2 P3 C49 C54 58.1(4) no
Cu2 P3 C55 C56 35.7(4) no
Cu2 P3 C55 C60 -147.4(3) no
C43 P3 C49 C50 111.0(4) no
C43 P3 C49 C54 -66.6(4) no
C49 P3 C43 C44 -12.1(4) no
C49 P3 C43 C48 167.7(3) no
C43 P3 C55 C56 162.5(3) no
C43 P3 C55 C60 -20.5(4) no
C55 P3 C43 C44 92.6(4) no
C55 P3 C43 C48 -87.6(4) no
C49 P3 C55 C56 -93.0(3) no
C49 P3 C55 C60 83.9(4) no
C55 P3 C49 C50 4.9(4) no
C55 P3 C49 C54 -172.7(3) no
Cu2 P4 C61 C62 -61.2(4) no
Cu2 P4 C61 C66 118.0(4) no
Cu2 P4 C67 C68 -20.9(4) no
Cu2 P4 C67 C72 161.2(3) no
Cu2 P4 C73 C74 143.6(3) no
Cu2 P4 C73 C78 -35.8(4) no
C61 P4 C67 C68 106.8(4) no
C61 P4 C67 C72 -71.1(4) no
C67 P4 C61 C62 173.6(4) no
C67 P4 C61 C66 -7.2(5) no
C61 P4 C73 C74 14.4(4) no
C61 P4 C73 C78 -165.1(3) no
C73 P4 C61 C62 67.2(4) no
C73 P4 C61 C66 -113.5(4) no
C67 P4 C73 C74 -92.4(4) no
C67 P4 C73 C78 88.1(4) no
C73 P4 C67 C68 -146.6(3) no
C73 P4 C67 C72 35.5(4) no
Cu1 N1 C37 C38 172.7(3) no
Cu1 N1 C41 C40 -172.9(3) no
C37 N1 C41 C40 0.5(7) no
C41 N1 C37 C38 -1.1(7) no
Cu2 N2 C79 C80 -166.5(4) no
Cu2 N2 C83 C82 166.0(3) no
C79 N2 C83 C82 -2.0(7) no
C83 N2 C79 C80 2.8(8) no
P1 C1 C2 C3 175.0(3) no
P1 C1 C6 C5 -175.6(3) no
C2 C1 C6 C5 0.6(6) no
C6 C1 C2 C3 -1.0(6) no
C1 C2 C3 C4 0.4(7) no
C2 C3 C4 C5 0.8(7) no
C3 C4 C5 C6 -1.2(8) no
C4 C5 C6 C1 0.5(7) no
P1 C7 C8 C9 -179.1(3) no
P1 C7 C12 C11 177.3(3) no
C8 C7 C12 C11 -0.9(7) no
C12 C7 C8 C9 -1.0(7) no
C7 C8 C9 C10 2.0(7) no
C8 C9 C10 C11 -1.2(7) no
C9 C10 C11 C12 -0.6(8) no
C10 C11 C12 C7 1.7(8) no
P1 C13 C14 C15 -178.9(3) no
P1 C13 C18 C17 178.7(3) no
C14 C13 C18 C17 -0.9(7) no
C18 C13 C14 C15 0.7(7) no
C13 C14 C15 C16 0.0(8) no
C14 C15 C16 C17 -0.5(9) no
C15 C16 C17 C18 0.3(8) no
C16 C17 C18 C13 0.4(8) no
P2 C19 C20 C21 -176.4(4) no
P2 C19 C24 C23 176.7(4) no
C20 C19 C24 C23 1.2(8) no
C24 C19 C20 C21 -0.7(8) no
C19 C20 C21 C22 0.5(10) no
C20 C21 C22 C23 -0.7(11) no
C21 C22 C23 C24 1.1(12) no
C22 C23 C24 C19 -1.4(11) no
P2 C25 C26 C27 178.9(4) no
P2 C25 C30 C29 -178.3(3) no
C26 C25 C30 C29 2.8(7) no
C30 C25 C26 C27 -2.2(8) no
C25 C26 C27 C28 0.1(9) no
C26 C27 C28 C29 1.5(10) no
C27 C28 C29 C30 -0.9(9) no
C28 C29 C30 C25 -1.2(8) no
P2 C31 C32 C33 180.0(3) no
P2 C31 C36 C35 179.6(4) no
C32 C31 C36 C35 0.4(8) no
C36 C31 C32 C33 -1.0(8) no
C31 C32 C33 C34 0.6(8) no
C32 C33 C34 C35 0.2(8) no
C33 C34 C35 C36 -0.8(10) no
C34 C35 C36 C31 0.4(10) no
N1 C37 C38 C39 0.5(8) no
C37 C38 C39 C40 0.7(8) no
C37 C38 C39 C42 -178.8(5) no
C38 C39 C40 C41 -1.3(8) no
C42 C39 C40 C41 178.2(5) no
C39 C40 C41 N1 0.7(9) no
P3 C43 C44 C45 178.8(3) no
P3 C43 C48 C47 -179.8(3) no
C44 C43 C48 C47 0.0(7) no
C48 C43 C44 C45 -1.0(7) no
C43 C44 C45 C46 0.7(8) no
C44 C45 C46 C47 0.6(9) no
C45 C46 C47 C48 -1.5(9) no
C46 C47 C48 C43 1.2(9) no
P3 C49 C50 C51 -175.3(3) no
P3 C49 C54 C53 174.8(3) no
C50 C49 C54 C53 -3.0(7) no
C54 C49 C50 C51 2.3(7) no
C49 C50 C51 C52 -0.5(8) no
C50 C51 C52 C53 -0.6(8) no
C51 C52 C53 C54 -0.1(8) no
C52 C53 C54 C49 1.9(8) no
P3 C55 C56 C57 176.0(3) no
P3 C55 C60 C59 -176.1(3) no
C56 C55 C60 C59 0.8(6) no
C60 C55 C56 C57 -1.1(6) no
C55 C56 C57 C58 0.9(7) no
C56 C57 C58 C59 -0.4(7) no
C57 C58 C59 C60 0.1(8) no
C58 C59 C60 C55 -0.3(7) no
P4 C61 C62 C63 -179.5(4) no
P4 C61 C66 C65 -178.7(4) no
C62 C61 C66 C65 0.6(8) no
C66 C61 C62 C63 1.2(8) no
C61 C62 C63 C64 -1.3(10) no
C62 C63 C64 C65 -0.3(10) no
C63 C64 C65 C66 2.0(10) no
C64 C65 C66 C61 -2.2(9) no
P4 C67 C68 C69 -176.7(3) no
P4 C67 C72 C71 176.1(4) no
C68 C67 C72 C71 -1.8(8) no
C72 C67 C68 C69 1.3(7) no
C67 C68 C69 C70 0.0(7) no
C68 C69 C70 C71 -0.7(8) no
C69 C70 C71 C72 0.2(9) no
C70 C71 C72 C67 1.1(10) no
P4 C73 C74 C75 -179.8(4) no
P4 C73 C78 C77 -179.0(4) no
C74 C73 C78 C77 1.6(8) no
C78 C73 C74 C75 -0.4(8) no
C73 C74 C75 C76 -0.3(9) no
C74 C75 C76 C77 -0.3(10) no
C75 C76 C77 C78 1.4(10) no
C76 C77 C78 C73 -2.1(10) no
N2 C79 C80 C81 -1.7(9) no
C79 C80 C81 C82 -0.2(9) no
C79 C80 C81 C84 179.5(5) no
C80 C81 C82 C83 0.9(9) no
C84 C81 C82 C83 -178.8(6) no
C81 C82 C83 N2 0.2(9) no
